data_1575899
loop_
_publ_author_name
'Qiu, Shuhai'
'Zhang, Li'
'Qu, Da-Hui'
'Wang, Zhaohui'

_publ_section_title
;
 Supercycloalkanes: dihydropyrazine-embedded macrocycles with flexible
 conformations resembling cycloalkanes
;
_journal_issue 43
_journal_name_full 'Chemical Science'
_journal_page_first 20464
_journal_page_last 20472
_journal_paper_doi 10.1039/D5SC06636K
_journal_volume 16
_journal_year 2025
_chemical_formula_sum 'C362 H338 Cl6 N12'
_chemical_formula_weight 5069.12
_chemical_name_systematic DPP-H
_space_group_crystal_system monoclinic
_space_group_IT_number 14
_space_group_name_Hall '-P 2yn'
_space_group_name_H-M_alt 'P 1 21/n 1'
_atom_sites_solution_hydrogens mixed
_audit_creation_method SHELXL-2014/7
_audit_update_record
;
2025-01-18 deposited with the CCDC.	2025-09-26 downloaded from the CCDC.
;
_cell_angle_alpha 90.00(3)
_cell_angle_beta 94.03(3)
_cell_angle_gamma 90.00(3)
_cell_formula_units_Z 2
_cell_length_a 23.698(5)
_cell_length_b 27.615(6)
_cell_length_c 31.597(6)
_cell_measurement_reflns_used 3786
_cell_measurement_temperature 193(2)
_cell_measurement_theta_max 37.44
_cell_measurement_theta_min 2.82
_cell_volume 20627(7)
_computing_cell_refinement 'Bruker SAINT'
_computing_data_collection 'Bruker APEX2'
_computing_data_reduction 'Bruker SAINT'
_computing_molecular_graphics 'Bruker SHELXTL'
_computing_publication_material 'Bruker SHELXTL'
_computing_structure_refinement 'SHELXL-2014/7 (Sheldrick, 2014)'
_computing_structure_solution 'SHELXS-2014/7 (Sheldrick 2014)'
_diffrn_ambient_temperature 193(2)
_diffrn_measured_fraction_theta_full 0.999
_diffrn_measured_fraction_theta_max 0.955
_diffrn_measurement_device_type 'Bruker APEX-II CCD'
_diffrn_measurement_method '\f and \w scans'
_diffrn_radiation_type GaK\a
_diffrn_radiation_wavelength 1.34139
_diffrn_reflns_av_R_equivalents 0.1768
_diffrn_reflns_av_unetI/netI 0.1648
_diffrn_reflns_Laue_measured_fraction_full 0.999
_diffrn_reflns_Laue_measured_fraction_max 0.955
_diffrn_reflns_limit_h_max 29
_diffrn_reflns_limit_h_min -29
_diffrn_reflns_limit_k_max 34
_diffrn_reflns_limit_k_min -18
_diffrn_reflns_limit_l_max 39
_diffrn_reflns_limit_l_min -40
_diffrn_reflns_number 256472
_diffrn_reflns_point_group_measured_fraction_full 0.999
_diffrn_reflns_point_group_measured_fraction_max 0.955
_diffrn_reflns_theta_full 53.594
_diffrn_reflns_theta_max 58.681
_diffrn_reflns_theta_min 1.850
_exptl_absorpt_coefficient_mu 0.457
_exptl_absorpt_correction_type none
_exptl_crystal_density_diffrn 0.816
_exptl_crystal_description block
_exptl_crystal_F_000 5392
_refine_diff_density_max 0.409
_refine_diff_density_min -0.340
_refine_diff_density_rms 0.083
_refine_ls_extinction_method none
_refine_ls_goodness_of_fit_ref 1.273
_refine_ls_hydrogen_treatment constr
_refine_ls_matrix_type full
_refine_ls_number_parameters 1777
_refine_ls_number_reflns 42623
_refine_ls_number_restraints 1252
_refine_ls_restrained_S_all 1.296
_refine_ls_R_factor_all 0.2899
_refine_ls_R_factor_gt 0.1660
_refine_ls_shift/su_max 0.009
_refine_ls_shift/su_mean 0.000
_refine_ls_structure_factor_coef Fsqd
_refine_ls_weighting_details 'w=1/[\s^2^(Fo^2^)+(0.0033P)^2^+11.1461P] where P=(Fo^2^+2Fc^2^)/3'
_refine_ls_weighting_scheme calc
_refine_ls_wR_factor_gt 0.3727
_refine_ls_wR_factor_ref 0.4246
_reflns_Friedel_coverage 0.000
_reflns_number_gt 10015
_reflns_number_total 42623
_reflns_threshold_expression 'I > 2\s(I)'
_cod_data_source_file d5sc06636k2.cif
_cod_data_source_block t_a_sq
_cod_depositor_comments 'Adding full bibliography for 1575895--1575899.cif.'
_cod_original_sg_symbol_H-M 'P 21/n'
_cod_database_code 1575899
_shelx_shelxl_version_number 2014/7
_shelx_space_group_comment
;
The symmetry employed for this shelxl refinement is uniquely defined
by the following loop, which should always be used as a source of
symmetry information in preference to the above space-group names.
They are only intended as comments.
;

loop_
_space_group_symop_operation_xyz
'x, y, z'
'-x+1/2, y+1/2, -z+1/2'
'-x, -y, -z'
'x-1/2, -y-1/2, z-1/2'

loop_
_atom_site_label
_atom_site_type_symbol
_atom_site_fract_x
_atom_site_fract_y
_atom_site_fract_z
_atom_site_U_iso_or_equiv
_atom_site_adp_type
_atom_site_occupancy
_atom_site_site_symmetry_order
_atom_site_calc_flag
_atom_site_refinement_flags_posn
_atom_site_refinement_flags_adp
_atom_site_refinement_flags_occupancy
_atom_site_disorder_assembly
_atom_site_disorder_group
Cl6 Cl 0.04727(12) 0.35873(12) 0.57613(11) 0.1899(13) Uani 1 1 d . U . . .
Cl5 Cl 0.14748(18) 0.31296(18) 0.61351(13) 0.2452(18) Uani 1 1 d . U . . .
Cl4 Cl 0.13233(18) 0.32768(18) 0.52421(13) 0.2522(19) Uani 1 1 d . U . . .
N2 N 0.8707(3) 0.3450(3) 0.52458(18) 0.0995(18) Uani 1 1 d . U . . .
N4 N 0.4065(3) 0.3358(3) 0.39909(19) 0.1055(18) Uani 1 1 d . U . . .
N5 N 0.5105(3) 0.6124(3) 0.2231(2) 0.1058(19) Uani 1 1 d . U . . .
N1 N 0.8981(3) 0.3426(3) 0.60603(19) 0.1053(18) Uani 1 1 d . U . . .
N6 N 0.4322(3) 0.6825(2) 0.21622(19) 0.1023(18) Uani 1 1 d . U . . .
N3 N 0.4635(3) 0.2717(2) 0.45004(19) 0.1042(18) Uani 1 1 d . U . . .
C83 C 0.4336(3) 0.3752(4) 0.3811(2) 0.102(2) Uani 1 1 d . U . . .
C7 C 0.8879(3) 0.3896(3) 0.5436(3) 0.100(2) Uani 1 1 d . U . . .
C8 C 0.9072(3) 0.3874(3) 0.5863(2) 0.095(2) Uani 1 1 d . U . . .
C95 C 0.5260(4) 0.6611(4) 0.2362(2) 0.098(2) Uani 1 1 d . U . . .
C127 C 0.3854(3) 0.6774(3) 0.2425(2) 0.100(2) Uani 1 1 d . U . . .
C84 C 0.4726(4) 0.4549(4) 0.3342(3) 0.115(2) Uani 1 1 d . U . . .
C67 C 0.3934(3) 0.3345(3) 0.4433(3) 0.104(2) Uani 1 1 d . U . . .
C23 C 0.9155(4) 0.3028(3) 0.5846(3) 0.107(2) Uani 1 1 d . U . . .
C111 C 0.4485(4) 0.5901(3) 0.1124(2) 0.103(2) Uani 1 1 d . U . . .
C96 C 0.4876(4) 0.6951(3) 0.2332(2) 0.096(2) Uani 1 1 d . U . . .
C9 C 0.8947(3) 0.4339(3) 0.5203(3) 0.101(2) Uani 1 1 d . U . . .
C51 C 0.4146(4) 0.2864(4) 0.3852(3) 0.114(3) Uani 1 1 d . U . . .
C39 C 0.8126(4) 0.3347(4) 0.5122(2) 0.107(2) Uani 1 1 d . U . . .
C1 C 0.7546(3) 0.3316(3) 0.6767(2) 0.099(2) Uani 1 1 d . U . . .
C89 C 0.4866(4) 0.4964(4) 0.3086(3) 0.109(2) Uani 1 1 d . U . . .
C112 C 0.4063(4) 0.6232(3) 0.1081(3) 0.107(2) Uani 1 1 d . U . . .
C10 C 0.9302(4) 0.5157(4) 0.5170(3) 0.112(2) Uani 1 1 d . U . . .
C85 C 0.4340(3) 0.4198(3) 0.3978(2) 0.102(2) Uani 1 1 d . U . . .
H85 H 0.4220 0.4240 0.4256 0.123 Uiso 1 1 calc R U . . .
C24 C 0.9536(4) 0.2663(3) 0.6029(3) 0.117(3) Uani 1 1 d . U . . .
C11 C 0.9477(3) 0.4706(3) 0.5820(3) 0.099(2) Uani 1 1 d . U . . .
C2 C 0.8488(3) 0.3388(3) 0.6302(2) 0.099(2) Uani 1 1 d . U . . .
C97 C 0.5018(4) 0.7462(4) 0.2391(2) 0.105(2) Uani 1 1 d . U . . .
C12 C 0.8744(3) 0.4818(3) 0.4557(2) 0.098(2) Uani 1 1 d . U . . .
C86 C 0.4517(3) 0.4608(4) 0.3756(3) 0.119(3) Uani 1 1 d . U . . .
H86 H 0.4499 0.4921 0.3879 0.142 Uiso 1 1 calc R U . . .
C3 C 0.7828(3) 0.3736(4) 0.6746(2) 0.115(3) Uani 1 1 d . U . . .
H3 H 0.7698 0.4010 0.6892 0.138 Uiso 1 1 calc R U . . .
C90 C 0.4998(3) 0.5742(3) 0.2510(3) 0.105(2) Uani 1 1 d . U . . .
C13 C 0.9777(3) 0.5075(4) 0.5990(3) 0.105(2) Uani 1 1 d . U . . .
C14 C 0.9233(3) 0.4728(3) 0.5383(3) 0.098(2) Uani 1 1 d . U . . .
C4 C 0.8196(3) 0.2966(3) 0.6309(2) 0.103(2) Uani 1 1 d D U . . .
H4 H 0.8311 0.2697 0.6149 0.124 Uiso 1 1 calc R U . . .
C45 C 0.5220(4) 0.2842(4) 0.4585(3) 0.112(2) Uani 1 1 d . U . . .
C128 C 0.3893(4) 0.7038(3) 0.2815(3) 0.118(3) Uani 1 1 d . U . . .
H128 H 0.4220 0.7221 0.2903 0.142 Uiso 1 1 calc R U . . .
C113 C 0.4752(3) 0.6147(3) 0.1841(3) 0.102(2) Uani 1 1 d . U . . .
C5 C 0.8309(3) 0.3783(3) 0.6513(2) 0.104(2) Uani 1 1 d . U . . .
H5 H 0.8504 0.4083 0.6503 0.125 Uiso 1 1 calc R U . . .
C15 C 0.9394(3) 0.4276(3) 0.6052(3) 0.101(2) Uani 1 1 d . U . . .
C114 C 0.4870(4) 0.5854(3) 0.1480(3) 0.102(2) Uani 1 1 d . U . . .
C115 C 0.3678(4) 0.6289(4) 0.0720(3) 0.118(3) Uani 1 1 d . U . . .
C116 C 0.4360(4) 0.6488(3) 0.1813(3) 0.108(2) Uani 1 1 d . U . . .
C52 C 0.4432(3) 0.2535(3) 0.4100(3) 0.100(2) Uani 1 1 d . U . . .
C117 C 0.3989(3) 0.6568(3) 0.1417(3) 0.104(2) Uani 1 1 d . U . . .
C68 C 0.3456(4) 0.3614(3) 0.4555(3) 0.113(3) Uani 1 1 d . U . . .
C69 C 0.4117(4) 0.2942(3) 0.5137(3) 0.107(2) Uani 1 1 d . U . . .
C70 C 0.4229(4) 0.3016(3) 0.4677(3) 0.109(2) Uani 1 1 d . U . . .
C53 C 0.3859(3) 0.2700(4) 0.3425(3) 0.102(2) Uani 1 1 d . U . . .
C40 C 0.7175(4) 0.3598(3) 0.5027(3) 0.112(2) Uani 1 1 d . U . . .
H40 H 0.6907 0.3852 0.5039 0.134 Uiso 1 1 calc R U . . .
C16 C 0.9023(3) 0.5193(3) 0.4746(3) 0.110(2) Uani 1 1 d . U . . .
H16 H 0.9040 0.5491 0.4597 0.132 Uiso 1 1 calc R U . . .
C54 C 0.3916(4) 0.2240(4) 0.3314(3) 0.120(3) Uani 1 1 d D U . . .
C55 C 0.4464(4) 0.2033(4) 0.3999(3) 0.111(2) Uani 1 1 d . U . . .
C129 C 0.2964(3) 0.6711(3) 0.2954(3) 0.107(2) Uani 1 1 d . U . . .
C41 C 0.7710(4) 0.3702(3) 0.5148(3) 0.117(3) Uani 1 1 d . U . . .
H41 H 0.7808 0.4016 0.5251 0.141 Uiso 1 1 calc R U . . .
C71 C 0.3356(4) 0.3546(4) 0.5007(3) 0.116(3) Uani 1 1 d . U . . .
C25 C 0.9691(4) 0.2629(4) 0.6461(3) 0.126(3) Uani 1 1 d . U . . .
H25 H 0.9526 0.2856 0.6641 0.151 Uiso 1 1 calc R U . . .
C118 C 0.4576(5) 0.5576(4) 0.0781(3) 0.141(3) Uani 1 1 d D U . . .
C130 C 0.2946(3) 0.6474(3) 0.2583(3) 0.108(2) Uani 1 1 d . U . . .
H130 H 0.2619 0.6290 0.2496 0.130 Uiso 1 1 calc R U . . .
C6 C 0.7714(3) 0.2923(3) 0.6559(2) 0.109(2) Uani 1 1 d D U . . .
H6 H 0.7519 0.2624 0.6575 0.131 Uiso 1 1 calc R U . . .
C131 C 0.3407(4) 0.6493(3) 0.2315(2) 0.111(2) Uani 1 1 d . U . . .
H131 H 0.3397 0.6309 0.2061 0.133 Uiso 1 1 calc R U . . .
C26 C 0.9806(4) 0.2348(4) 0.5759(3) 0.124(3) Uani 1 1 d . U . . .
C119 C 0.3584(4) 0.6935(3) 0.1379(3) 0.119(3) Uani 1 1 d . U . . .
H119 H 0.3542 0.7154 0.1607 0.143 Uiso 1 1 calc R U . . .
C42 C 0.6984(4) 0.3171(4) 0.4891(3) 0.119(3) Uani 1 1 d D U . . .
C43 C 0.7392(5) 0.2821(4) 0.4880(3) 0.139(3) Uani 1 1 d . U . . .
H43 H 0.7286 0.2505 0.4785 0.167 Uiso 1 1 calc R U . . .
C56 C 0.4207(4) 0.1870(4) 0.3590(3) 0.118(3) Uani 1 1 d . U . . .
C91 C 0.4741(4) 0.5323(4) 0.2378(3) 0.120(3) Uani 1 1 d . U . . .
H91 H 0.4602 0.5299 0.2090 0.144 Uiso 1 1 calc R U . . .
C17 C 0.9619(4) 0.5554(4) 0.5355(3) 0.127(3) Uani 1 1 d . U . . .
H6ZZ H 0.9671 0.5844 0.5200 0.153 Uiso 1 1 calc R U . . .
C120 C 0.3226(4) 0.6980(4) 0.0987(3) 0.122(2) Uani 1 1 d . U . . .
C121 C 0.3774(4) 0.5925(4) 0.0380(3) 0.126(3) Uani 1 1 d . U . . .
H121 H 0.3529 0.5939 0.0129 0.151 Uiso 1 1 calc R U . . .
C98 C 0.5619(5) 0.7578(4) 0.2502(3) 0.121(3) Uani 1 1 d . U . . .
C92 C 0.5191(4) 0.5772(4) 0.2963(3) 0.125(3) Uani 1 1 d . U . . .
H92 H 0.5374 0.6052 0.3081 0.150 Uiso 1 1 calc R U . . .
C18 C 0.8713(3) 0.4359(3) 0.4780(3) 0.112(2) Uani 1 1 d . U . . .
H18 H 0.8541 0.4083 0.4646 0.134 Uiso 1 1 calc R U . . .
C99 C 0.5840(4) 0.6725(4) 0.2499(2) 0.115(3) Uani 1 1 d . U . . .
C132 C 0.3414(4) 0.7012(3) 0.3066(3) 0.122(3) Uani 1 1 d . U . . .
H132 H 0.3406 0.7206 0.3314 0.146 Uiso 1 1 calc R U . . .
C87 C 0.4789(4) 0.4076(4) 0.3218(3) 0.124(3) Uani 1 1 d . U . . .
H87 H 0.4970 0.4020 0.2963 0.148 Uiso 1 1 calc R U . . .
C137 C 1.0329(4) 0.4493(4) 0.7076(3) 0.121(3) Uani 1 1 d . U . . .
C46 C 0.5369(4) 0.3205(4) 0.4858(3) 0.129(3) Uani 1 1 d . U . . .
H46 H 0.5090 0.3397 0.4980 0.155 Uiso 1 1 calc R U . . .
C100 C 0.5996(4) 0.7214(4) 0.2551(3) 0.125(3) Uani 1 1 d D U . . .
C27 C 0.9045(4) 0.3046(3) 0.5412(3) 0.116(3) Uani 1 1 d . U . . .
C101 C 0.4634(4) 0.7842(4) 0.2333(3) 0.124(3) Uani 1 1 d . U . . .
H101 H 0.4254 0.7761 0.2245 0.149 Uiso 1 1 calc R U . . .
C102 C 0.6614(5) 0.7326(5) 0.2699(3) 0.143(3) Uani 1 1 d D U . . .
C44 C 0.7946(4) 0.2912(4) 0.5003(3) 0.121(3) Uani 1 1 d . U . . .
H44 H 0.8211 0.2653 0.5002 0.146 Uiso 1 1 calc R U . . .
C72 C 0.3136(4) 0.3908(3) 0.4300(3) 0.106(2) Uani 1 1 d . U . . .
H72 H 0.3229 0.3954 0.4015 0.128 Uiso 1 1 calc R U . . .
C19 C 0.9678(3) 0.4228(3) 0.6470(3) 0.105(2) Uani 1 1 d . U . . .
H19 H 0.9640 0.3936 0.6624 0.126 Uiso 1 1 calc R U . . .
C47 C 0.6377(4) 0.3059(3) 0.4763(3) 0.123(3) Uani 1 1 d D U . . .
C122 C 0.4161(4) 0.5594(4) 0.0398(3) 0.123(3) Uani 1 1 d D U . . .
H122 H 0.4184 0.5367 0.0174 0.148 Uiso 1 1 calc R U . . .
C88 C 0.4613(3) 0.3686(3) 0.3429(3) 0.113(2) Uani 1 1 d . U . . .
H88 H 0.4674 0.3370 0.3324 0.135 Uiso 1 1 calc R U . . .
C93 C 0.5088(4) 0.5370(4) 0.3204(3) 0.124(3) Uani 1 1 d . U . . .
H93 H 0.5197 0.5398 0.3498 0.149 Uiso 1 1 calc R U . . .
C48 C 0.5634(4) 0.2591(3) 0.4375(3) 0.117(3) Uani 1 1 d . U . . .
H48 H 0.5533 0.2349 0.4170 0.140 Uiso 1 1 calc R U . . .
C123 C 0.5016(5) 0.5258(4) 0.0809(3) 0.134(3) Uani 1 1 d . U . . .
H123 H 0.5062 0.5050 0.0575 0.161 Uiso 1 1 calc R U . . .
C20 C 0.9989(4) 0.4584(4) 0.6643(3) 0.111(2) Uani 1 1 d . U . . .
C145 C 1.0228(4) 0.2281(4) 0.7110(3) 0.140(3) Uani 1 1 d . U . . .
C136 C 0.8513(4) 0.4428(3) 0.3848(3) 0.130(3) Uani 1 1 d . U . . .
H13A H 0.8909 0.4450 0.3778 0.196 Uiso 1 1 calc R U . . .
H13B H 0.8266 0.4425 0.3586 0.196 Uiso 1 1 calc R U . . .
H13C H 0.8457 0.4129 0.4007 0.196 Uiso 1 1 calc R U . . .
C73 C 0.3698(4) 0.3225(4) 0.5267(3) 0.123(3) Uani 1 1 d . U . . .
C21 C 0.9838(3) 0.5504(4) 0.5750(3) 0.118(3) Uani 1 1 d . U . . .
H21 H 1.0046 0.5766 0.5878 0.141 Uiso 1 1 calc R U . . .
C124 C 0.5298(4) 0.5531(3) 0.1501(3) 0.116(3) Uani 1 1 d . U . . .
H124 H 0.5539 0.5509 0.1753 0.139 Uiso 1 1 calc R U . . .
C57 C 0.4209(4) 0.1390(4) 0.3482(3) 0.128(3) Uani 1 1 d D U . . .
C74 C 0.2663(4) 0.4149(4) 0.4447(3) 0.136(3) Uani 1 1 d . U . . .
C133 C 0.8374(4) 0.4846(4) 0.4106(3) 0.137(3) Uani 1 1 d . U . . .
C94 C 0.4670(4) 0.4929(4) 0.2640(3) 0.129(3) Uani 1 1 d . U . . .
H94 H 0.4497 0.4640 0.2531 0.155 Uiso 1 1 calc R U . . .
C75 C 0.3865(5) 0.2832(4) 0.5970(3) 0.132(3) Uani 1 1 d . U . . .
H75 H 0.3770 0.2772 0.6253 0.159 Uiso 1 1 calc R U . . .
C58 C 0.3712(4) 0.1560(4) 0.2823(3) 0.135(3) Uani 1 1 d . U . . .
H58 H 0.3546 0.1442 0.2561 0.163 Uiso 1 1 calc R U . . .
C59 C 0.3963(5) 0.1259(4) 0.3072(3) 0.143(3) Uani 1 1 d D U . . .
H59 H 0.3989 0.0932 0.2983 0.171 Uiso 1 1 calc R U . . .
C125 C 0.5394(5) 0.5220(4) 0.1151(4) 0.143(3) Uani 1 1 d . U . . .
C76 C 0.3560(4) 0.3171(4) 0.5728(3) 0.134(3) Uani 1 1 d . U . . .
C134 C 0.8488(4) 0.5324(3) 0.3879(3) 0.129(3) Uani 1 1 d . U . . .
H13D H 0.8889 0.5343 0.3824 0.194 Uiso 1 1 calc R U . . .
H13E H 0.8391 0.5597 0.4059 0.194 Uiso 1 1 calc R U . . .
H13F H 0.8257 0.5338 0.3610 0.194 Uiso 1 1 calc R U . . .
C103 C 0.5744(5) 0.8082(5) 0.2553(3) 0.141(3) Uani 1 1 d D U . . .
C77 C 0.2558(4) 0.4105(4) 0.4878(3) 0.128(3) Uani 1 1 d . U . . .
H77 H 0.2254 0.4278 0.4989 0.154 Uiso 1 1 calc R U . . .
C60 C 0.3660(4) 0.2073(4) 0.2912(3) 0.126(3) Uani 1 1 d D U . . .
C169 C 0.2813(4) 0.7425(4) 0.0931(3) 0.141(3) Uani 1 1 d . U . . .
C28 C 0.9702(4) 0.2388(4) 0.5309(3) 0.136(3) Uani 1 1 d . U . . .
C29 C 0.9346(3) 0.2736(3) 0.5129(3) 0.105(2) Uani 1 1 d . U . . .
C126 C 0.3283(4) 0.6657(4) 0.0685(3) 0.121(3) Uani 1 1 d . U . . .
H126 H 0.3042 0.6679 0.0432 0.146 Uiso 1 1 calc R U . . .
C61 C 0.3590(4) 0.3028(4) 0.3168(3) 0.131(3) Uani 1 1 d . U . . .
H61 H 0.3579 0.3358 0.3249 0.157 Uiso 1 1 calc R U . . .
C104 C 0.4764(5) 0.8339(5) 0.2393(3) 0.156(3) Uani 1 1 d . U . . .
C30 C 1.0044(4) 0.2312(4) 0.6643(3) 0.119(3) Uani 1 1 d . U . . .
C62 C 0.4463(5) 0.1062(4) 0.3755(4) 0.159(4) Uani 1 1 d . U . . .
H62 H 0.4490 0.0733 0.3670 0.191 Uiso 1 1 calc R U . . .
C63 C 0.4693(4) 0.1695(4) 0.4272(3) 0.122(3) Uani 1 1 d . U . . .
H63 H 0.4858 0.1797 0.4540 0.147 Uiso 1 1 calc R U . . .
C78 C 0.2918(5) 0.3792(4) 0.5154(4) 0.145(3) Uani 1 1 d . U . . .
C22 C 1.0055(3) 0.5022(4) 0.6428(3) 0.122(3) Uani 1 1 d . U . . .
H22 H 1.0270 0.5280 0.6558 0.146 Uiso 1 1 calc R U . . .
C49 C 0.6223(4) 0.2717(4) 0.4485(3) 0.145(3) Uani 1 1 d . U . . .
H49 H 0.6510 0.2545 0.4352 0.173 Uiso 1 1 calc R U . . .
C79 C 0.4293(5) 0.2586(4) 0.5815(4) 0.158(4) Uani 1 1 d . U . . .
C80 C 0.2774(5) 0.3733(4) 0.5587(4) 0.159(4) Uani 1 1 d . U . . .
H80 H 0.2452 0.3894 0.5682 0.191 Uiso 1 1 calc R U . . .
C105 C 0.6722(5) 0.7810(5) 0.2721(3) 0.147(3) Uani 1 1 d . U . . .
H105 H 0.7104 0.7898 0.2793 0.177 Uiso 1 1 calc R U . . .
C81 C 0.4408(4) 0.2645(4) 0.5371(3) 0.126(3) Uani 1 1 d . U . . .
H81 H 0.4700 0.2462 0.5256 0.151 Uiso 1 1 calc R U . . .
C64 C 0.4692(4) 0.1208(5) 0.4171(4) 0.166(3) Uani 1 1 d D U . . .
C106 C 0.6255(5) 0.6327(4) 0.2535(3) 0.138(3) Uani 1 1 d . U . . .
H106 H 0.6160 0.6000 0.2472 0.165 Uiso 1 1 calc R U . . .
C31 C 1.0200(4) 0.2016(4) 0.5943(3) 0.132(3) Uani 1 1 d . U . . .
C32 C 0.9300(4) 0.2798(3) 0.4706(3) 0.135(3) Uani 1 1 d . U . . .
H32 H 0.9039 0.3031 0.4589 0.162 Uiso 1 1 calc R U . . .
C107 C 0.5365(5) 0.8440(4) 0.2509(3) 0.151(4) Uani 1 1 d . U . . .
H107 H 0.5486 0.8765 0.2554 0.181 Uiso 1 1 calc R U . . .
C108 C 0.6924(5) 0.6940(5) 0.2739(3) 0.147(4) Uani 1 1 d . U . . .
H108 H 0.7304 0.7008 0.2836 0.176 Uiso 1 1 calc R U . . .
C109 C 0.6835(6) 0.6485(6) 0.2677(4) 0.169(4) Uani 1 1 d . U . . .
C50 C 0.5965(4) 0.3293(4) 0.4961(3) 0.147(3) Uani 1 1 d . U . . .
H50 H 0.6072 0.3524 0.5174 0.177 Uiso 1 1 calc R U . . .
C153 C 0.2276(5) 0.4480(5) 0.4162(4) 0.148(3) Uani 1 1 d . U . . .
C139 C 0.9870(4) 0.4461(4) 0.7417(3) 0.172(4) Uani 1 1 d . U . . .
H13G H 0.9770 0.4778 0.7531 0.257 Uiso 1 1 d R U . . .
H13H H 1.0052 0.4263 0.7645 0.257 Uiso 1 1 d R U . . .
H13I H 0.9527 0.4299 0.7299 0.257 Uiso 1 1 d R U . . .
C110 C 0.6344(5) 0.8196(5) 0.2652(3) 0.163(4) Uani 1 1 d D U . . .
H110 H 0.6472 0.8522 0.2668 0.195 Uiso 1 1 calc R U . . .
C33 C 1.0301(4) 0.1990(4) 0.6381(3) 0.142(3) Uani 1 1 d . U . . .
H33 H 1.0549 0.1749 0.6502 0.170 Uiso 1 1 calc R U . . .
C65 C 0.3374(4) 0.2394(5) 0.2666(3) 0.141(3) Uani 1 1 d . U . . .
H65 H 0.3199 0.2279 0.2405 0.169 Uiso 1 1 calc R U . . .
C82 C 0.3112(5) 0.3433(4) 0.5876(3) 0.150(3) Uani 1 1 d . U . . .
H82 H 0.3031 0.3414 0.6166 0.180 Uiso 1 1 calc R U . . .
C165 C 0.5903(6) 0.4862(5) 0.1181(4) 0.154(4) Uani 1 1 d . U . . .
C34 C 0.9632(5) 0.2524(4) 0.4418(3) 0.148(3) Uani 1 1 d . U . . .
C66 C 0.3310(4) 0.2868(5) 0.2755(3) 0.140(3) Uani 1 1 d . U . . .
C35 C 1.0033(4) 0.2122(4) 0.5062(3) 0.138(3) Uani 1 1 d . U . . .
C182 C 0.0957(5) 0.3119(4) 0.5662(4) 0.167(4) Uani 1 1 d . U . . .
H182 H 0.0768 0.2797 0.5621 0.201 Uiso 1 1 calc R U . . .
C148 C 1.0150(5) 0.1737(4) 0.7260(3) 0.186(5) Uani 1 1 d . U . . .
H14A H 0.9768 0.1690 0.7353 0.280 Uiso 1 1 d R U . . .
H14B H 1.0428 0.1678 0.7498 0.280 Uiso 1 1 d R U . . .
H14C H 1.0214 0.1510 0.7029 0.280 Uiso 1 1 d R U . . .
C177 C 0.7262(6) 0.6019(5) 0.2751(4) 0.191(4) Uani 1 1 d D U . . .
C140 C 1.0739(4) 0.4917(4) 0.7193(3) 0.154(4) Uani 1 1 d . U . . .
H14D H 1.0977 0.4834 0.7449 0.230 Uiso 1 1 calc R U . . .
H14E H 1.0520 0.5210 0.7246 0.230 Uiso 1 1 calc R U . . .
H14F H 1.0979 0.4976 0.6958 0.230 Uiso 1 1 calc R U . . .
C172 C 0.2769(5) 0.7737(4) 0.1355(3) 0.182(4) Uani 1 1 d . U . . .
H17A H 0.3145 0.7768 0.1502 0.273 Uiso 1 1 calc R U . . .
H17B H 0.2514 0.7574 0.1541 0.273 Uiso 1 1 calc R U . . .
H17C H 0.2620 0.8060 0.1281 0.273 Uiso 1 1 calc R U . . .
C141 C 0.9593(5) 0.2642(5) 0.3948(3) 0.154(4) Uani 1 1 d D U . . .
C149 C 0.4640(6) 0.2222(6) 0.6077(5) 0.187(5) Uani 1 1 d D U . . .
C147 C 1.0909(5) 0.2470(4) 0.7173(4) 0.187(4) Uani 1 1 d . U . . .
H14G H 1.0930 0.2814 0.7099 0.281 Uiso 1 1 calc R U . . .
H14H H 1.1140 0.2281 0.6987 0.281 Uiso 1 1 calc R U . . .
H14I H 1.1052 0.2423 0.7469 0.281 Uiso 1 1 calc R U . . .
C155 C 0.2202(4) 0.4998(4) 0.4348(4) 0.178(4) Uani 1 1 d . U . . .
H15A H 0.2059 0.4972 0.4631 0.267 Uiso 0.5 1 calc R U P . .
H15B H 0.2568 0.5165 0.4369 0.267 Uiso 0.5 1 calc R U P . .
H15C H 0.1932 0.5181 0.4162 0.267 Uiso 0.5 1 calc R U P . .
H1AA H 0.2313 0.5240 0.4143 0.267 Uiso 0.5 1 calc R U P . .
H15X H 0.1805 0.5047 0.4405 0.267 Uiso 0.5 1 calc R U P . .
H15Y H 0.2441 0.5031 0.4613 0.267 Uiso 0.5 1 calc R U P . .
C36 C 0.9984(5) 0.2172(4) 0.4612(4) 0.159(4) Uani 1 1 d . U . . .
H36 H 1.0193 0.1963 0.4443 0.190 Uiso 1 1 calc R U . . .
C135 C 0.7745(3) 0.4833(4) 0.4195(3) 0.156(4) Uani 1 1 d . U . . .
H13J H 0.7531 0.4735 0.3932 0.235 Uiso 1 1 d R U . . .
H13K H 0.7628 0.5159 0.4275 0.235 Uiso 1 1 d R U . . .
H13L H 0.7669 0.4605 0.4421 0.235 Uiso 1 1 d R U . . .
C138 C 1.0639(4) 0.4062(4) 0.7060(3) 0.153(4) Uani 1 1 d . U . . .
H13M H 1.1006 0.4130 0.6948 0.230 Uiso 1 1 calc R U . . .
H13N H 1.0430 0.3830 0.6874 0.230 Uiso 1 1 calc R U . . .
H13O H 1.0698 0.3925 0.7346 0.230 Uiso 1 1 calc R U . . .
C154 C 0.2489(5) 0.4549(5) 0.3742(4) 0.189(5) Uani 1 1 d . U . . .
H15D H 0.2830 0.4750 0.3768 0.283 Uiso 1 1 calc R U . . .
H15E H 0.2199 0.4710 0.3555 0.283 Uiso 1 1 calc R U . . .
H15F H 0.2580 0.4234 0.3622 0.283 Uiso 1 1 calc R U . . .
C157 C 0.3030(5) 0.3254(5) 0.2445(4) 0.158(4) Uani 1 1 d D U . . .
C170 C 0.2956(5) 0.7727(4) 0.0580(3) 0.175(4) Uani 1 1 d . U . . .
H17D H 0.3352 0.7829 0.0623 0.263 Uiso 1 1 calc R U . . .
H17E H 0.2711 0.8013 0.0565 0.263 Uiso 1 1 calc R U . . .
H17F H 0.2902 0.7543 0.0315 0.263 Uiso 1 1 calc R U . . .
C171 C 0.2177(4) 0.7212(4) 0.0859(4) 0.186(4) Uani 1 1 d . U . . .
H17G H 0.1912 0.7435 0.0982 0.279 Uiso 1 1 calc R U . . .
H17H H 0.2158 0.6896 0.0997 0.279 Uiso 1 1 calc R U . . .
H17I H 0.2077 0.7176 0.0554 0.279 Uiso 1 1 calc R U . . .
C37 C 1.0371(5) 0.1727(4) 0.5247(4) 0.163(4) Uani 1 1 d . U . . .
H37 H 1.0519 0.1493 0.5065 0.196 Uiso 1 1 calc R U . . .
C38 C 1.0484(5) 0.1683(4) 0.5675(4) 0.165(4) Uani 1 1 d . U . . .
H38 H 1.0738 0.1444 0.5792 0.198 Uiso 1 1 calc R U . . .
C160 C 0.2419(6) 0.3030(5) 0.2337(4) 0.203(5) Uani 1 1 d . U . . .
H16A H 0.2456 0.2712 0.2203 0.304 Uiso 0.5 1 calc R U P . .
H16B H 0.2224 0.2994 0.2598 0.304 Uiso 0.5 1 calc R U P . .
H16C H 0.2200 0.3246 0.2141 0.304 Uiso 0.5 1 calc R U P . .
H16W H 0.2131 0.3256 0.2425 0.304 Uiso 0.5 1 calc R U P . .
H16X H 0.2363 0.2974 0.2030 0.304 Uiso 0.5 1 calc R U P . .
H16Y H 0.2387 0.2722 0.2487 0.304 Uiso 0.5 1 calc R U P . .
C146 C 0.9901(5) 0.2627(5) 0.7394(3) 0.182(4) Uani 1 1 d . U . . .
H14J H 1.0040 0.2959 0.7364 0.273 Uiso 1 1 calc R U . . .
H14K H 0.9961 0.2526 0.7691 0.273 Uiso 1 1 calc R U . . .
H14L H 0.9496 0.2615 0.7307 0.273 Uiso 1 1 calc R U . . .
C144 C 0.9456(6) 0.2162(5) 0.3725(4) 0.195(5) Uani 1 1 d . U . . .
H14M H 0.9072 0.2062 0.3781 0.293 Uiso 1 1 calc R U . . .
H14N H 0.9726 0.1915 0.3832 0.293 Uiso 1 1 calc R U . . .
H14O H 0.9482 0.2201 0.3419 0.293 Uiso 1 1 calc R U . . .
C168 C 0.6035(5) 0.4648(4) 0.0759(3) 0.172(4) Uani 1 1 d . U . . .
H16D H 0.6060 0.4909 0.0550 0.258 Uiso 1 1 calc R U . . .
H16E H 0.5734 0.4423 0.0661 0.258 Uiso 1 1 calc R U . . .
H16F H 0.6397 0.4475 0.0791 0.258 Uiso 1 1 calc R U . . .
C167 C 0.5719(6) 0.4432(5) 0.1475(4) 0.224(6) Uani 1 1 d . U . . .
H16G H 0.6013 0.4182 0.1491 0.335 Uiso 1 1 calc R U . . .
H16H H 0.5363 0.4292 0.1355 0.335 Uiso 1 1 calc R U . . .
H16I H 0.5667 0.4556 0.1760 0.335 Uiso 1 1 calc R U . . .
C156 C 0.1669(5) 0.4256(5) 0.4071(4) 0.205(5) Uani 1 1 d . U . . .
H15G H 0.1422 0.4492 0.3919 0.307 Uiso 1 1 calc R U . . .
H15H H 0.1512 0.4172 0.4341 0.307 Uiso 1 1 calc R U . . .
H15I H 0.1695 0.3963 0.3898 0.307 Uiso 1 1 calc R U . . .
C150 C 0.5068(7) 0.1914(6) 0.5873(4) 0.251(7) Uani 1 1 d . U . . .
H15J H 0.5306 0.2151 0.5738 0.377 Uiso 1 1 d R U . . .
H15K H 0.4918 0.1681 0.5660 0.377 Uiso 1 1 d R U . . .
H15L H 0.5295 0.1744 0.6097 0.377 Uiso 1 1 d R U . . .
C166 C 0.6400(6) 0.5084(5) 0.1368(5) 0.226(6) Uani 1 1 d . U . . .
H16J H 0.6723 0.4866 0.1344 0.340 Uiso 1 1 calc R U . . .
H16K H 0.6352 0.5150 0.1668 0.340 Uiso 1 1 calc R U . . .
H16L H 0.6469 0.5388 0.1221 0.340 Uiso 1 1 calc R U . . .
C142 C 0.9164(6) 0.3021(5) 0.3811(4) 0.207(5) Uani 1 1 d D U . . .
H14P H 0.8783 0.2895 0.3842 0.311 Uiso 1 1 calc R U . . .
H14Q H 0.9204 0.3105 0.3513 0.311 Uiso 1 1 calc R U . . .
H14R H 0.9226 0.3310 0.3987 0.311 Uiso 1 1 calc R U . . .
C143 C 1.0231(5) 0.2834(5) 0.3832(3) 0.189(5) Uani 1 1 d . U . . .
H14Z H 1.0214 0.3181 0.3767 0.284 Uiso 1 1 calc R U . . .
H14S H 1.0351 0.2657 0.3585 0.284 Uiso 1 1 calc R U . . .
H14T H 1.0503 0.2779 0.4075 0.284 Uiso 1 1 calc R U . . .
C151 C 0.4931(6) 0.2460(5) 0.6475(4) 0.214(5) Uani 1 1 d D U . . .
H15M H 0.5228 0.2679 0.6392 0.322 Uiso 1 1 calc R U . . .
H15N H 0.5097 0.2209 0.6664 0.322 Uiso 1 1 calc R U . . .
H15Z H 0.4650 0.2644 0.6623 0.322 Uiso 1 1 calc R U . . .
C158 C 0.3346(6) 0.3246(5) 0.2051(4) 0.215(5) Uani 1 1 d D U . . .
H15O H 0.3733 0.3363 0.2117 0.322 Uiso 1 1 calc R U . . .
H15P H 0.3154 0.3456 0.1836 0.322 Uiso 1 1 calc R U . . .
H15Q H 0.3357 0.2914 0.1943 0.322 Uiso 1 1 calc R U . . .
C152 C 0.4188(7) 0.1901(6) 0.6297(5) 0.271(7) Uani 1 1 d . U . . .
H15R H 0.4333 0.1818 0.6586 0.407 Uiso 1 1 calc R U . . .
H15S H 0.4117 0.1603 0.6133 0.407 Uiso 1 1 calc R U . . .
H15T H 0.3834 0.2083 0.6307 0.407 Uiso 1 1 calc R U . . .
C159 C 0.2940(7) 0.3722(5) 0.2640(5) 0.237(6) Uani 1 1 d . U . . .
H15U H 0.2575 0.3863 0.2540 0.356 Uiso 1 1 d R U . . .
H15V H 0.3246 0.3938 0.2568 0.356 Uiso 1 1 d R U . . .
H15W H 0.2953 0.3679 0.2949 0.356 Uiso 1 1 d R U . . .
C173 C 0.4281(6) 0.8724(5) 0.2325(4) 0.209(4) Uani 1 1 d D U . . .
C164 C 0.5320(10) 0.0963(9) 0.4841(9) 0.186(7) Uani 0.5 1 d D U P . .
H16M H 0.5533 0.1244 0.4750 0.279 Uiso 0.5 1 d R U P . .
H16N H 0.5580 0.0691 0.4901 0.279 Uiso 0.5 1 d R U P . .
H16O H 0.5131 0.1045 0.5097 0.279 Uiso 0.5 1 d R U P . .
C163 C 0.5235(13) 0.0422(12) 0.4254(9) 0.219(10) Uani 0.5 1 d D U P . .
H16P H 0.5514 0.0280 0.4461 0.329 Uiso 0.5 1 calc R U P . .
H16Q H 0.5429 0.0558 0.4017 0.329 Uiso 0.5 1 calc R U P . .
H16R H 0.4969 0.0171 0.4147 0.329 Uiso 0.5 1 calc R U P . .
C162 C 0.4390(9) 0.0584(11) 0.4628(9) 0.221(9) Uani 0.5 1 d D U P . .
H16S H 0.4218 0.0824 0.4807 0.331 Uiso 0.5 1 d R U P . .
H16T H 0.4508 0.0301 0.4800 0.331 Uiso 0.5 1 d R U P . .
H16U H 0.4114 0.0484 0.4399 0.331 Uiso 0.5 1 d R U P . .
C174 C 0.3771(5) 0.8550(5) 0.2031(5) 0.248(5) Uani 1 1 d D U . . .
H17J H 0.3906 0.8347 0.1805 0.372 Uiso 1 1 calc R U . . .
H17K H 0.3571 0.8831 0.1906 0.372 Uiso 1 1 calc R U . . .
H17L H 0.3514 0.8362 0.2197 0.372 Uiso 1 1 calc R U . . .
C175 C 0.4041(8) 0.8818(6) 0.2731(4) 0.335(7) Uani 1 1 d D U . . .
H17M H 0.4037 0.8517 0.2896 0.503 Uiso 1 1 calc R U . . .
H17N H 0.3653 0.8939 0.2680 0.503 Uiso 1 1 calc R U . . .
H17O H 0.4271 0.9061 0.2890 0.503 Uiso 1 1 calc R U . . .
C176 C 0.4473(7) 0.9176(5) 0.2123(6) 0.303(6) Uani 1 1 d D U . . .
H17P H 0.4316 0.9457 0.2263 0.454 Uiso 1 1 calc R U . . .
H17Q H 0.4343 0.9177 0.1822 0.454 Uiso 1 1 calc R U . . .
H17R H 0.4887 0.9192 0.2151 0.454 Uiso 1 1 calc R U . . .
C179 C 0.7048(5) 0.5660(5) 0.3079(4) 0.245(5) Uani 1 1 d D U . . .
H17S H 0.7109 0.5327 0.2983 0.368 Uiso 1 1 calc R U . . .
H4ZZ H 0.6644 0.5713 0.3106 0.368 Uiso 1 1 calc R U . . .
H17U H 0.7257 0.5711 0.3354 0.368 Uiso 1 1 calc R U . . .
C180 C 0.7807(5) 0.6192(5) 0.2916(5) 0.258(6) Uani 1 1 d D U . . .
H18A H 0.7787 0.6289 0.3213 0.386 Uiso 1 1 calc R U . . .
H18B H 0.7918 0.6471 0.2749 0.386 Uiso 1 1 calc R U . . .
H18C H 0.8088 0.5934 0.2898 0.386 Uiso 1 1 calc R U . . .
C178 C 0.7283(6) 0.5747(6) 0.2341(4) 0.263(6) Uani 1 1 d D U . . .
H17V H 0.7500 0.5448 0.2390 0.394 Uiso 1 1 calc R U . . .
H17W H 0.7465 0.5949 0.2134 0.394 Uiso 1 1 calc R U . . .
H2ZZ H 0.6897 0.5667 0.2230 0.394 Uiso 1 1 calc R U . . .
C161 C 0.4914(9) 0.0821(8) 0.4465(7) 0.188(7) Uani 0.5 1 d D U P . .
C17A C 0.5565(8) 0.0919(9) 0.4491(9) 0.194(7) Uani 0.5 1 d D U P . .
H1ZZ H 0.5724 0.0995 0.4778 0.291 Uiso 0.5 1 calc R U P . .
H5ZZ H 0.5635 0.1189 0.4301 0.291 Uiso 0.5 1 calc R U P . .
H3ZZ H 0.5744 0.0625 0.4389 0.291 Uiso 0.5 1 calc R U P . .
C18A C 0.4817(13) 0.0326(9) 0.4351(9) 0.210(8) Uani 0.5 1 d D U P . .
H18D H 0.4417 0.0302 0.4251 0.315 Uiso 0.5 1 calc R U P . .
H18E H 0.4896 0.0101 0.4587 0.315 Uiso 0.5 1 calc R U P . .
H18F H 0.5053 0.0243 0.4119 0.315 Uiso 0.5 1 calc R U P . .
C16A C 0.4947(10) 0.0839(9) 0.4499(8) 0.192(7) Uani 0.5 1 d D U P . .
C19A C 0.4790(13) 0.0905(9) 0.4953(7) 0.209(8) Uani 0.5 1 d D U P . .
H19A H 0.4898 0.0615 0.5118 0.313 Uiso 0.5 1 calc R U P . .
H19B H 0.4381 0.0956 0.4956 0.313 Uiso 0.5 1 calc R U P . .
H19C H 0.4990 0.1187 0.5078 0.313 Uiso 0.5 1 calc R U P . .

loop_
_atom_site_aniso_label
_atom_site_aniso_U_11
_atom_site_aniso_U_22
_atom_site_aniso_U_33
_atom_site_aniso_U_23
_atom_site_aniso_U_13
_atom_site_aniso_U_12
Cl6 0.147(2) 0.185(3) 0.247(3) 0.006(2) 0.084(2) 0.002(2)
Cl5 0.222(4) 0.315(5) 0.201(3) 0.049(3) 0.030(3) -0.012(3)
Cl4 0.251(4) 0.322(5) 0.195(3) -0.014(3) 0.095(3) 0.057(4)
N2 0.099(4) 0.119(5) 0.083(4) 0.007(4) 0.026(3) 0.007(4)
N4 0.111(4) 0.116(5) 0.091(4) -0.007(4) 0.016(3) 0.000(4)
N5 0.106(4) 0.131(5) 0.083(4) 0.007(4) 0.022(3) 0.001(4)
N1 0.101(4) 0.127(5) 0.090(4) -0.001(4) 0.025(3) 0.009(4)
N6 0.108(4) 0.120(5) 0.082(4) -0.001(3) 0.024(3) -0.004(4)
N3 0.100(4) 0.136(5) 0.079(4) 0.000(4) 0.022(3) 0.001(4)
C83 0.104(5) 0.120(6) 0.083(5) 0.006(5) 0.008(4) 0.009(5)
C7 0.092(5) 0.113(5) 0.099(5) -0.003(5) 0.029(4) 0.007(4)
C8 0.092(5) 0.112(5) 0.083(5) 0.007(4) 0.020(4) 0.008(4)
C95 0.110(5) 0.122(6) 0.066(4) 0.003(4) 0.026(4) -0.004(5)
C127 0.102(5) 0.124(6) 0.076(4) 0.001(4) 0.022(4) 0.000(4)
C84 0.124(6) 0.122(6) 0.099(5) 0.013(5) 0.012(4) -0.003(5)
C67 0.104(5) 0.120(6) 0.092(5) -0.013(4) 0.035(4) -0.009(4)
C23 0.113(5) 0.122(6) 0.088(5) 0.000(5) 0.015(4) -0.011(5)
C111 0.118(5) 0.119(6) 0.074(4) -0.006(4) 0.022(4) -0.008(5)
C96 0.106(5) 0.112(6) 0.071(4) 0.002(4) 0.013(4) 0.002(5)
C9 0.096(5) 0.119(6) 0.091(5) 0.013(5) 0.024(4) 0.009(4)
C51 0.103(5) 0.133(6) 0.108(5) -0.009(5) 0.021(4) -0.024(5)
C39 0.124(6) 0.113(6) 0.085(5) 0.003(4) 0.024(4) -0.007(5)
C1 0.110(5) 0.116(5) 0.075(4) 0.009(4) 0.023(4) 0.003(5)
C89 0.129(6) 0.110(6) 0.089(5) 0.001(5) 0.003(4) -0.002(5)
C112 0.108(5) 0.127(6) 0.087(5) 0.001(5) 0.023(4) -0.009(5)
C10 0.103(5) 0.121(6) 0.113(6) 0.009(5) 0.021(5) 0.003(5)
C85 0.105(5) 0.111(5) 0.092(5) 0.000(5) 0.014(4) 0.002(4)
C24 0.137(6) 0.118(6) 0.100(5) 0.000(5) 0.028(5) 0.018(5)
C11 0.086(5) 0.104(5) 0.109(5) -0.004(5) 0.020(4) 0.003(4)
C2 0.107(5) 0.113(5) 0.078(4) 0.002(4) 0.020(4) 0.000(5)
C97 0.097(5) 0.134(6) 0.085(5) 0.012(5) 0.024(4) 0.001(5)
C12 0.089(5) 0.131(6) 0.077(4) 0.017(4) 0.016(4) 0.005(4)
C86 0.125(5) 0.131(6) 0.103(5) -0.022(5) 0.030(4) 0.007(5)
C3 0.110(5) 0.150(6) 0.087(5) -0.008(5) 0.026(4) 0.003(5)
C90 0.113(5) 0.117(6) 0.086(5) 0.011(5) 0.008(4) 0.011(5)
C13 0.092(5) 0.122(6) 0.102(5) 0.009(5) 0.020(4) 0.009(5)
C14 0.082(4) 0.112(5) 0.102(5) 0.009(5) 0.022(4) 0.001(4)
C4 0.102(5) 0.129(6) 0.080(4) -0.004(4) 0.016(4) 0.006(5)
C45 0.107(6) 0.135(6) 0.094(5) 0.001(5) 0.012(4) -0.003(5)
C128 0.113(5) 0.134(6) 0.109(5) 0.003(5) 0.022(5) -0.012(5)
C113 0.099(5) 0.116(5) 0.092(5) 0.001(4) 0.016(4) 0.003(4)
C5 0.102(5) 0.121(6) 0.090(5) 0.018(4) 0.019(4) 0.002(4)
C15 0.083(4) 0.126(6) 0.098(5) 0.001(5) 0.024(4) 0.004(4)
C114 0.109(5) 0.104(5) 0.094(5) 0.007(4) 0.021(4) -0.001(4)
C115 0.133(6) 0.125(6) 0.097(5) 0.007(5) 0.024(5) -0.008(5)
C116 0.113(5) 0.124(6) 0.091(5) 0.009(5) 0.029(4) -0.015(5)
C52 0.092(5) 0.117(6) 0.091(5) 0.003(5) 0.015(4) -0.005(4)
C117 0.102(5) 0.123(6) 0.088(5) 0.014(5) 0.019(4) -0.010(4)
C68 0.112(5) 0.129(6) 0.102(5) -0.011(5) 0.025(5) -0.013(5)
C69 0.110(5) 0.119(6) 0.092(5) -0.001(5) 0.020(4) 0.008(5)
C70 0.115(5) 0.118(6) 0.097(5) 0.002(5) 0.018(4) -0.005(5)
C53 0.099(5) 0.111(6) 0.096(5) -0.006(5) 0.016(4) 0.006(4)
C40 0.107(6) 0.119(6) 0.111(5) -0.004(5) 0.017(4) -0.004(5)
C16 0.102(5) 0.127(6) 0.103(5) 0.009(5) 0.026(4) -0.009(5)
C54 0.105(5) 0.143(7) 0.114(6) -0.011(6) 0.026(5) -0.010(5)
C55 0.112(5) 0.116(6) 0.110(6) -0.002(5) 0.028(5) -0.005(5)
C129 0.096(5) 0.127(6) 0.100(5) -0.002(5) 0.012(4) -0.005(4)
C41 0.113(6) 0.128(6) 0.115(5) 0.000(5) 0.032(5) 0.005(5)
C71 0.104(5) 0.143(6) 0.101(5) -0.024(5) 0.018(5) -0.001(5)
C25 0.127(6) 0.141(6) 0.114(6) 0.009(5) 0.037(5) 0.016(5)
C118 0.147(7) 0.146(7) 0.130(6) 0.012(6) 0.013(6) 0.007(6)
C130 0.103(5) 0.130(6) 0.092(5) -0.004(4) 0.016(4) -0.013(4)
C6 0.113(5) 0.124(6) 0.092(5) 0.004(4) 0.021(4) 0.006(5)
C131 0.115(5) 0.135(6) 0.086(5) 0.003(4) 0.024(4) -0.015(5)
C26 0.128(6) 0.135(6) 0.109(6) 0.022(5) 0.017(5) 0.025(5)
C119 0.120(6) 0.144(6) 0.097(5) -0.003(5) 0.035(5) 0.004(5)
C42 0.127(6) 0.132(6) 0.101(5) -0.001(5) 0.023(5) 0.006(6)
C43 0.141(7) 0.135(6) 0.144(6) -0.016(5) 0.022(6) -0.009(6)
C56 0.109(5) 0.139(6) 0.110(6) -0.001(5) 0.036(5) -0.005(5)
C91 0.134(6) 0.131(6) 0.094(5) -0.001(5) 0.008(4) -0.019(5)
C17 0.122(6) 0.141(6) 0.120(6) 0.003(5) 0.019(5) -0.003(5)
C120 0.117(5) 0.140(6) 0.110(6) -0.002(5) 0.009(5) 0.000(4)
C121 0.126(6) 0.150(7) 0.101(5) 0.004(5) 0.003(5) -0.025(5)
C98 0.136(6) 0.133(6) 0.097(5) -0.007(5) 0.031(5) -0.022(6)
C92 0.125(6) 0.133(6) 0.118(6) -0.011(5) 0.021(5) -0.012(5)
C18 0.091(5) 0.142(6) 0.104(5) -0.003(5) 0.019(4) -0.002(4)
C99 0.116(6) 0.141(6) 0.089(5) -0.006(5) 0.026(4) -0.008(5)
C132 0.128(6) 0.138(6) 0.104(5) -0.008(5) 0.040(5) 0.001(5)
C87 0.136(6) 0.128(6) 0.109(5) -0.009(5) 0.026(5) -0.002(5)
C137 0.122(6) 0.136(6) 0.107(6) 0.009(5) 0.016(5) -0.004(5)
C46 0.115(4) 0.146(6) 0.126(6) -0.022(5) 0.018(5) -0.001(5)
C100 0.118(6) 0.145(7) 0.113(6) -0.009(5) 0.017(5) -0.007(6)
C27 0.108(5) 0.127(6) 0.116(6) 0.005(5) 0.025(5) -0.008(5)
C101 0.140(6) 0.129(6) 0.107(5) 0.004(5) 0.038(5) -0.027(6)
C102 0.141(7) 0.148(7) 0.143(7) -0.019(6) 0.018(6) 0.007(6)
C44 0.120(6) 0.127(6) 0.118(6) -0.007(5) 0.013(5) 0.014(5)
C72 0.099(5) 0.120(5) 0.103(5) -0.017(5) 0.027(4) 0.005(4)
C19 0.101(5) 0.129(6) 0.089(5) 0.005(4) 0.028(4) 0.002(5)
C47 0.113(5) 0.131(6) 0.124(6) -0.030(5) 0.004(5) -0.003(5)
C122 0.140(6) 0.136(6) 0.094(5) -0.001(5) 0.018(5) -0.004(5)
C88 0.112(5) 0.117(6) 0.109(5) 0.001(5) 0.016(4) 0.005(5)
C93 0.150(6) 0.135(6) 0.089(5) 0.020(5) 0.021(5) 0.003(5)
C48 0.115(6) 0.129(6) 0.106(5) -0.011(5) 0.013(5) -0.002(5)
C123 0.155(7) 0.138(6) 0.111(6) -0.001(5) 0.017(5) 0.000(6)
C20 0.097(5) 0.131(6) 0.107(5) 0.009(5) 0.016(4) -0.004(5)
C145 0.134(6) 0.155(7) 0.134(6) 0.028(6) 0.017(5) 0.010(6)
C136 0.148(7) 0.147(7) 0.096(6) 0.005(6) 0.009(5) -0.009(6)
C73 0.137(6) 0.140(6) 0.095(5) 0.012(5) 0.024(5) -0.022(5)
C21 0.093(5) 0.142(6) 0.119(6) -0.005(5) 0.017(5) -0.002(5)
C124 0.131(6) 0.133(6) 0.086(5) 0.000(5) 0.015(4) -0.003(5)
C57 0.145(6) 0.122(6) 0.114(6) -0.005(6) 0.004(5) -0.009(5)
C74 0.136(6) 0.142(6) 0.129(6) 0.008(6) -0.002(6) -0.009(6)
C133 0.131(6) 0.158(7) 0.125(6) 0.016(6) 0.029(5) -0.001(5)
C94 0.141(6) 0.132(6) 0.115(6) -0.004(5) 0.019(5) -0.016(5)
C75 0.144(7) 0.139(6) 0.114(6) -0.009(5) 0.016(5) -0.002(6)
C58 0.136(6) 0.154(7) 0.120(6) -0.017(6) 0.031(5) 0.006(6)
C59 0.161(7) 0.146(7) 0.124(6) -0.023(6) 0.034(6) -0.003(6)
C125 0.161(7) 0.146(7) 0.123(6) -0.014(6) 0.010(6) 0.017(6)
C76 0.124(6) 0.154(7) 0.126(6) -0.015(6) 0.031(5) -0.002(6)
C134 0.137(7) 0.134(7) 0.119(6) 0.032(6) 0.022(5) 0.008(6)
C103 0.134(7) 0.156(7) 0.135(6) 0.007(6) 0.028(5) -0.012(6)
C77 0.116(6) 0.157(7) 0.117(6) -0.011(5) 0.045(5) -0.004(5)
C60 0.124(6) 0.142(7) 0.113(6) -0.009(6) 0.020(5) -0.010(5)
C169 0.146(6) 0.159(7) 0.120(5) -0.002(5) 0.012(5) 0.015(5)
C28 0.148(6) 0.144(7) 0.121(6) -0.025(6) 0.033(5) 0.026(6)
C29 0.108(5) 0.131(6) 0.078(5) -0.008(4) 0.019(4) 0.014(5)
C126 0.118(6) 0.142(6) 0.105(5) 0.000(5) 0.012(5) -0.007(5)
C61 0.126(6) 0.152(7) 0.117(6) -0.019(6) 0.016(5) -0.013(5)
C104 0.173(6) 0.176(7) 0.121(6) 0.005(6) 0.033(5) -0.017(5)
C30 0.116(6) 0.141(6) 0.102(6) -0.002(5) 0.017(5) 0.019(5)
C62 0.166(7) 0.150(7) 0.163(7) -0.015(7) 0.034(6) -0.005(6)
C63 0.137(6) 0.122(6) 0.107(5) -0.006(5) 0.009(5) 0.001(5)
C78 0.145(7) 0.161(7) 0.132(6) 0.002(6) 0.027(6) -0.001(6)
C22 0.099(5) 0.142(6) 0.125(6) -0.007(5) 0.008(5) 0.000(5)
C49 0.135(7) 0.164(7) 0.135(6) -0.024(6) 0.011(5) 0.007(6)
C79 0.162(7) 0.163(7) 0.146(7) 0.019(6) -0.008(6) 0.000(6)
C80 0.152(7) 0.182(8) 0.148(7) -0.017(6) 0.052(6) 0.007(6)
C105 0.120(6) 0.163(7) 0.157(7) -0.027(6) -0.005(5) -0.024(6)
C81 0.145(6) 0.150(7) 0.087(5) -0.009(5) 0.032(5) -0.004(5)
C64 0.181(7) 0.167(7) 0.148(6) -0.003(6) 0.008(6) 0.001(6)
C106 0.149(7) 0.156(7) 0.109(6) 0.006(5) 0.015(5) 0.001(6)
C31 0.139(6) 0.144(7) 0.114(6) 0.000(5) 0.029(5) 0.025(5)
C32 0.127(6) 0.138(6) 0.142(7) -0.006(6) 0.018(5) 0.018(5)
C107 0.163(7) 0.150(7) 0.143(7) 0.006(6) 0.030(6) -0.027(6)
C108 0.127(6) 0.174(8) 0.137(7) -0.013(6) -0.015(5) -0.009(7)
C109 0.158(7) 0.195(7) 0.157(7) -0.014(6) 0.025(6) 0.003(6)
C50 0.130(5) 0.166(7) 0.149(7) -0.025(6) 0.023(5) -0.015(5)
C153 0.134(7) 0.171(8) 0.141(7) -0.011(6) 0.029(6) 0.005(6)
C139 0.168(8) 0.213(10) 0.141(7) -0.027(7) 0.062(7) -0.040(7)
C110 0.163(7) 0.166(7) 0.158(7) -0.016(6) -0.002(6) -0.039(7)
C33 0.144(6) 0.150(7) 0.131(6) 0.019(6) 0.002(6) 0.017(6)
C65 0.149(7) 0.152(7) 0.120(6) -0.021(6) 0.002(5) 0.011(6)
C82 0.171(7) 0.158(7) 0.125(6) 0.004(6) 0.034(6) 0.009(6)
C165 0.168(7) 0.157(7) 0.136(7) -0.011(6) 0.006(6) 0.014(7)
C34 0.164(7) 0.162(7) 0.125(6) -0.004(6) 0.048(6) 0.021(6)
C66 0.134(6) 0.161(7) 0.126(6) 0.005(6) 0.018(5) 0.013(6)
C35 0.139(6) 0.148(7) 0.127(6) 0.003(6) 0.010(5) 0.030(6)
C182 0.153(7) 0.178(7) 0.173(7) 0.021(6) 0.020(6) -0.008(6)
C148 0.212(10) 0.203(11) 0.144(8) 0.062(8) 0.008(7) 0.018(8)
C177 0.179(7) 0.201(8) 0.192(8) -0.016(6) 0.012(7) 0.009(6)
C140 0.165(8) 0.211(10) 0.084(6) 0.005(6) 0.000(5) -0.011(8)
C172 0.178(8) 0.221(10) 0.145(6) -0.044(6) -0.003(6) 0.065(7)
C141 0.165(7) 0.173(8) 0.123(6) -0.006(6) 0.014(6) 0.019(7)
C149 0.181(8) 0.205(9) 0.174(8) 0.008(8) 0.005(7) 0.012(7)
C147 0.196(10) 0.187(10) 0.173(9) 0.035(8) -0.028(8) 0.001(8)
C155 0.127(7) 0.191(10) 0.220(10) -0.017(9) 0.038(7) 0.031(7)
C36 0.167(7) 0.167(7) 0.142(7) 0.003(6) 0.018(6) 0.036(6)
C135 0.093(6) 0.223(10) 0.153(8) 0.038(7) 0.013(5) 0.023(6)
C138 0.132(7) 0.194(10) 0.131(7) 0.022(7) -0.007(6) -0.014(7)
C154 0.175(9) 0.212(11) 0.182(10) 0.001(9) 0.032(8) 0.032(8)
C157 0.154(7) 0.178(8) 0.142(7) -0.012(7) 0.012(6) 0.021(7)
C170 0.194(8) 0.178(8) 0.157(7) 0.028(6) 0.038(7) 0.059(6)
C171 0.130(5) 0.205(10) 0.221(10) -0.025(7) -0.002(6) 0.028(5)
C37 0.177(7) 0.159(7) 0.155(7) -0.027(6) 0.019(6) 0.034(6)
C38 0.179(7) 0.171(7) 0.147(7) 0.006(6) 0.018(6) 0.029(6)
C160 0.200(11) 0.252(12) 0.155(9) -0.020(9) -0.001(8) 0.033(10)
C146 0.162(8) 0.257(12) 0.127(7) 0.028(8) 0.008(7) 0.026(8)
C144 0.255(12) 0.187(10) 0.149(8) -0.013(8) 0.046(8) -0.017(9)
C168 0.204(9) 0.190(9) 0.126(7) -0.031(7) 0.036(7) 0.029(8)
C167 0.286(13) 0.200(11) 0.191(10) -0.006(9) 0.057(10) 0.060(10)
C156 0.169(10) 0.238(12) 0.212(11) -0.024(9) 0.052(8) 0.014(9)
C150 0.317(15) 0.274(14) 0.162(10) 0.027(10) 0.003(10) 0.090(12)
C166 0.190(11) 0.253(13) 0.237(12) -0.081(10) 0.018(10) 0.055(10)
C142 0.229(11) 0.258(12) 0.136(8) 0.014(9) 0.029(8) 0.044(10)
C143 0.193(10) 0.228(11) 0.154(8) -0.012(8) 0.071(7) -0.004(9)
C151 0.211(11) 0.253(12) 0.179(10) -0.019(10) 0.008(9) -0.027(10)
C158 0.221(11) 0.247(12) 0.175(10) 0.050(9) 0.004(9) 0.033(10)
C152 0.277(14) 0.299(15) 0.237(13) 0.085(12) 0.016(11) -0.017(12)
C159 0.282(13) 0.205(12) 0.211(11) 0.027(10) -0.087(10) 0.020(11)
C173 0.221(8) 0.193(7) 0.213(8) 0.003(6) 0.017(5) 0.016(5)
C164 0.179(13) 0.179(15) 0.197(13) 0.025(11) 0.000(10) 0.039(12)
C163 0.234(17) 0.211(14) 0.212(17) 0.002(12) 0.010(13) 0.052(13)
C162 0.224(13) 0.222(17) 0.220(17) 0.029(12) 0.036(12) -0.032(13)
C174 0.180(8) 0.245(11) 0.317(11) 0.016(10) -0.002(8) 0.012(7)
C175 0.399(15) 0.340(15) 0.273(9) -0.042(9) 0.080(9) 0.169(11)
C176 0.282(13) 0.202(8) 0.413(14) 0.079(10) -0.057(11) -0.016(7)
C179 0.210(10) 0.285(11) 0.230(9) 0.070(9) -0.050(9) 0.009(8)
C180 0.188(8) 0.275(13) 0.301(13) 0.031(10) -0.044(9) 0.010(7)
C178 0.254(12) 0.296(13) 0.238(9) -0.059(9) 0.013(9) 0.102(10)
C161 0.197(10) 0.178(10) 0.189(10) 0.013(7) 0.018(7) 0.006(8)
C17A 0.198(9) 0.186(16) 0.196(16) 0.044(14) -0.008(10) -0.006(10)
C18A 0.228(18) 0.172(8) 0.229(17) 0.024(10) 0.012(16) -0.016(12)
C16A 0.203(10) 0.181(10) 0.190(10) 0.011(8) 0.007(9) 0.010(9)
C19A 0.247(17) 0.198(16) 0.182(8) 0.047(10) 0.019(12) 0.018(16)

loop_
_atom_type_symbol
_atom_type_description
_atom_type_scat_dispersion_real
_atom_type_scat_dispersion_imag
_atom_type_scat_source
C C 0.0137 0.0067 'International Tables Vol C Tables 4.2.6.8 and 6.1.1.4'
H H 0.0000 0.0000 'International Tables Vol C Tables 4.2.6.8 and 6.1.1.4'
N N 0.0241 0.0134 'International Tables Vol C Tables 4.2.6.8 and 6.1.1.4'
Cl Cl 0.3281 0.5435 'International Tables Vol C Tables 4.2.6.8 and 6.1.1.4'

loop_
_geom_angle_atom_site_label_1
_geom_angle_atom_site_label_2
_geom_angle_atom_site_label_3
_geom_angle
_geom_angle_site_symmetry_1
_geom_angle_site_symmetry_3
_geom_angle_publ_flag
C7 N2 C39 122.1(7) . . ?
C7 N2 C27 112.3(7) . . ?
C39 N2 C27 116.2(7) . . ?
C83 N4 C51 122.2(7) . . ?
C83 N4 C67 123.0(7) . . ?
C51 N4 C67 108.0(7) . . ?
C90 N5 C113 116.7(7) . . ?
C90 N5 C95 124.8(7) . . ?
C113 N5 C95 108.8(7) . . ?
C23 N1 C8 115.1(6) . . ?
C23 N1 C2 119.1(7) . . ?
C8 N1 C2 117.0(7) . . ?
C96 N6 C127 122.1(6) . . ?
C96 N6 C116 109.8(6) . . ?
C127 N6 C116 118.0(6) . . ?
C70 N3 C52 111.3(7) . . ?
C70 N3 C45 117.4(7) . . ?
C52 N3 C45 121.1(6) . . ?
C85 C83 N4 123.0(8) . . ?
C85 C83 C88 117.3(9) . . ?
N4 C83 C88 119.7(8) . . ?
C8 C7 N2 115.9(8) . . ?
C8 C7 C9 119.5(8) . . ?
N2 C7 C9 123.9(8) . . ?
C7 C8 N1 114.6(8) . . ?
C7 C8 C15 119.4(8) . . ?
N1 C8 C15 125.6(7) . . ?
C96 C95 C99 120.5(9) . . ?
C96 C95 N5 119.1(8) . . ?
C99 C95 N5 120.3(8) . . ?
C131 C127 C128 121.4(7) . . ?
C131 C127 N6 122.2(7) . . ?
C128 C127 N6 116.4(8) . . ?
C87 C84 C86 114.8(8) . . ?
C87 C84 C89 123.7(8) . . ?
C86 C84 C89 121.4(9) . . ?
C70 C67 C68 125.7(8) . . ?
C70 C67 N4 115.3(7) . . ?
C68 C67 N4 118.2(8) . . ?
N1 C23 C27 114.8(9) . . ?
N1 C23 C24 124.4(8) . . ?
C27 C23 C24 119.4(9) . . ?
C112 C111 C114 125.2(8) . . ?
C112 C111 C118 119.7(9) . . ?
C114 C111 C118 115.1(9) . . ?
C95 C96 N6 118.0(8) . . ?
C95 C96 C97 122.2(9) . . ?
N6 C96 C97 118.8(8) . . ?
C14 C9 C18 120.8(8) . . ?
C14 C9 C7 121.3(8) . . ?
C18 C9 C7 117.9(9) . . ?
C52 C51 N4 121.9(8) . . ?
C52 C51 C53 119.1(9) . . ?
N4 C51 C53 118.9(9) . . ?
C44 C39 C41 116.1(9) . . ?
C44 C39 N2 122.9(9) . . ?
C41 C39 N2 120.9(9) . . ?
C3 C1 C6 120.4(8) . . ?
C3 C1 C129 118.7(8) . 3_666 ?
C6 C1 C129 120.8(8) . 3_666 ?
C93 C89 C84 129.2(9) . . ?
C93 C89 C94 115.9(9) . . ?
C84 C89 C94 114.6(9) . . ?
C111 C112 C115 125.8(9) . . ?
C111 C112 C117 119.4(9) . . ?
C115 C112 C117 114.7(9) . . ?
C14 C10 C17 122.3(9) . . ?
C14 C10 C16 116.7(9) . . ?
C17 C10 C16 120.9(9) . . ?
C83 C85 C86 122.4(8) . . ?
C83 C85 H85 118.8 . . ?
C86 C85 H85 118.8 . . ?
C25 C24 C26 117.0(9) . . ?
C25 C24 C23 123.5(9) . . ?
C26 C24 C23 119.3(9) . . ?
C13 C11 C15 121.4(9) . . ?
C13 C11 C14 120.9(9) . . ?
C15 C11 C14 117.6(8) . . ?
C4 C2 C5 120.2(7) . . ?
C4 C2 N1 120.3(8) . . ?
C5 C2 N1 119.4(8) . . ?
C101 C97 C96 124.7(8) . . ?
C101 C97 C98 118.4(9) . . ?
C96 C97 C98 116.8(9) . . ?
C16 C12 C18 119.8(8) . . ?
C16 C12 C133 124.9(8) . . ?
C18 C12 C133 115.0(8) . . ?
C85 C86 C84 119.5(8) . . ?
C85 C86 H86 120.3 . . ?
C84 C86 H86 120.3 . . ?
C1 C3 C5 122.1(8) . . ?
C1 C3 H3 119.0 . . ?
C5 C3 H3 119.0 . . ?
C91 C90 N5 122.8(8) . . ?
C91 C90 C92 116.6(8) . . ?
N5 C90 C92 120.5(9) . . ?
C11 C13 C21 119.6(9) . . ?
C11 C13 C22 119.1(9) . . ?
C21 C13 C22 121.2(9) . . ?
C9 C14 C10 122.7(9) . . ?
C9 C14 C11 120.8(8) . . ?
C10 C14 C11 116.5(9) . . ?
C2 C4 C6 120.4(8) . . ?
C2 C4 H4 119.8 . . ?
C6 C4 H4 119.8 . . ?
C46 C45 C48 120.4(9) . . ?
C46 C45 N3 120.2(8) . . ?
C48 C45 N3 119.3(8) . . ?
C127 C128 C132 116.6(8) . . ?
C127 C128 H128 121.7 . . ?
C132 C128 H128 121.7 . . ?
C116 C113 C114 121.4(8) . . ?
C116 C113 N5 116.9(8) . . ?
C114 C113 N5 121.2(8) . . ?
C2 C5 C3 118.3(8) . . ?
C2 C5 H5 120.8 . . ?
C3 C5 H5 120.8 . . ?
C11 C15 C19 118.4(8) . . ?
C11 C15 C8 121.1(8) . . ?
C19 C15 C8 120.2(8) . . ?
C124 C114 C111 123.0(8) . . ?
C124 C114 C113 121.2(8) . . ?
C111 C114 C113 115.6(8) . . ?
C126 C115 C112 122.8(9) . . ?
C126 C115 C121 124.8(10) . . ?
C112 C115 C121 112.3(9) . . ?
C113 C116 N6 119.1(8) . . ?
C113 C116 C117 122.1(8) . . ?
N6 C116 C117 118.5(8) . . ?
C51 C52 N3 114.0(8) . . ?
C51 C52 C55 123.7(9) . . ?
N3 C52 C55 121.8(8) . . ?
C119 C117 C112 121.8(8) . . ?
C119 C117 C116 122.7(8) . . ?
C112 C117 C116 115.4(8) . . ?
C72 C68 C67 125.4(8) . . ?
C72 C68 C71 122.4(9) . . ?
C67 C68 C71 112.2(9) . . ?
C81 C69 C73 125.1(9) . . ?
C81 C69 C70 121.4(9) . . ?
C73 C69 C70 113.5(9) . . ?
C67 C70 N3 120.4(7) . . ?
C67 C70 C69 121.3(8) . . ?
N3 C70 C69 118.3(8) . . ?
C54 C53 C61 122.4(9) . . ?
C54 C53 C51 117.8(9) . . ?
C61 C53 C51 119.7(9) . . ?
C42 C40 C41 125.7(10) . . ?
C42 C40 H40 117.2 . . ?
C41 C40 H40 117.2 . . ?
C12 C16 C10 122.1(8) . . ?
C12 C16 H16 118.9 . . ?
C10 C16 H16 118.9 . . ?
C53 C54 C60 119.6(10) . . ?
C53 C54 C56 123.8(9) . . ?
C60 C54 C56 116.5(10) . . ?
C63 C55 C52 123.4(9) . . ?
C63 C55 C56 118.3(9) . . ?
C52 C55 C56 118.3(9) . . ?
C130 C129 C132 119.7(8) . . ?
C130 C129 C1 119.7(8) . 3_666 ?
C132 C129 C1 120.2(8) . 3_666 ?
C40 C41 C39 119.6(9) . . ?
C40 C41 H41 120.2 . . ?
C39 C41 H41 120.2 . . ?
C78 C71 C73 122.3(10) . . ?
C78 C71 C68 116.6(10) . . ?
C73 C71 C68 121.0(8) . . ?
C30 C25 C24 126.1(9) . . ?
C30 C25 H25 116.9 . . ?
C24 C25 H25 116.9 . . ?
C123 C118 C111 120.6(10) . . ?
C123 C118 C122 121.8(11) . . ?
C111 C118 C122 117.6(10) . . ?
C129 C130 C131 121.3(8) . . ?
C129 C130 H130 119.4 . . ?
C131 C130 H130 119.4 . . ?
C1 C6 C4 118.5(8) . . ?
C1 C6 H6 120.7 . . ?
C4 C6 H6 120.7 . . ?
C127 C131 C130 119.5(8) . . ?
C127 C131 H131 120.3 . . ?
C130 C131 H131 120.3 . . ?
C24 C26 C31 118.2(9) . . ?
C24 C26 C28 120.1(9) . . ?
C31 C26 C28 121.6(10) . . ?
C117 C119 C120 119.3(8) . . ?
C117 C119 H119 120.3 . . ?
C120 C119 H119 120.3 . . ?
C40 C42 C43 114.3(10) . . ?
C40 C42 C47 124.8(10) . . ?
C43 C42 C47 120.9(10) . . ?
C44 C43 C42 121.9(10) . . ?
C44 C43 H43 119.0 . . ?
C42 C43 H43 119.0 . . ?
C57 C56 C55 120.7(10) . . ?
C57 C56 C54 122.0(10) . . ?
C55 C56 C54 117.2(9) . . ?
C90 C91 C94 123.8(9) . . ?
C90 C91 H91 118.1 . . ?
C94 C91 H91 118.1 . . ?
C21 C17 C10 117.6(10) . . ?
C21 C17 H6ZZ 121.2 . . ?
C10 C17 H6ZZ 121.2 . . ?
C126 C120 C119 118.4(9) . . ?
C126 C120 C169 122.7(9) . . ?
C119 C120 C169 118.9(9) . . ?
C122 C121 C115 125.7(9) . . ?
C122 C121 H121 117.1 . . ?
C115 C121 H121 117.1 . . ?
C100 C98 C103 125.7(11) . . ?
C100 C98 C97 119.0(10) . . ?
C103 C98 C97 115.3(10) . . ?
C93 C92 C90 116.0(9) . . ?
C93 C92 H92 122.0 . . ?
C90 C92 H92 122.0 . . ?
C9 C18 C12 117.5(8) . . ?
C9 C18 H18 121.2 . . ?
C12 C18 H18 121.2 . . ?
C100 C99 C95 118.7(9) . . ?
C100 C99 C106 122.6(10) . . ?
C95 C99 C106 118.4(9) . . ?
C129 C132 C128 121.1(8) . . ?
C129 C132 H132 119.5 . . ?
C128 C132 H132 119.4 . . ?
C88 C87 C84 125.0(9) . . ?
C88 C87 H87 117.5 . . ?
C84 C87 H87 117.5 . . ?
C138 C137 C140 109.2(9) . . ?
C138 C137 C20 110.1(9) . . ?
C140 C137 C20 111.4(8) . . ?
C138 C137 C139 111.4(9) . . ?
C140 C137 C139 109.2(8) . . ?
C20 C137 C139 105.6(8) . . ?
C45 C46 C50 118.3(9) . . ?
C45 C46 H46 120.8 . . ?
C50 C46 H46 120.8 . . ?
C98 C100 C99 122.5(10) . . ?
C98 C100 C102 119.6(11) . . ?
C99 C100 C102 117.7(11) . . ?
C23 C27 N2 116.7(8) . . ?
C23 C27 C29 121.4(9) . . ?
N2 C27 C29 120.7(8) . . ?
C97 C101 C104 125.5(10) . . ?
C97 C101 H101 117.3 . . ?
C104 C101 H101 117.3 . . ?
C108 C102 C105 134.5(12) . . ?
C108 C102 C100 112.6(11) . . ?
C105 C102 C100 112.6(11) . . ?
C39 C44 C43 122.1(10) . . ?
C39 C44 H44 118.9 . . ?
C43 C44 H44 118.9 . . ?
C68 C72 C74 121.1(9) . . ?
C68 C72 H72 119.4 . . ?
C74 C72 H72 119.4 . . ?
C20 C19 C15 121.3(9) . . ?
C20 C19 H19 119.4 . . ?
C15 C19 H19 119.4 . . ?
C49 C47 C50 118.1(10) . . ?
C49 C47 C42 122.7(10) . . ?
C50 C47 C42 119.0(9) . . ?
C121 C122 C118 118.7(9) . . ?
C121 C122 H122 120.6 . . ?
C118 C122 H122 120.6 . . ?
C87 C88 C83 119.6(9) . . ?
C87 C88 H88 120.2 . . ?
C83 C88 H88 120.2 . . ?
C89 C93 C92 128.9(9) . . ?
C89 C93 H93 115.6 . . ?
C92 C93 H93 115.6 . . ?
C45 C48 C49 117.3(8) . . ?
C45 C48 H48 121.3 . . ?
C49 C48 H48 121.3 . . ?
C125 C123 C118 124.1(10) . . ?
C125 C123 H123 117.9 . . ?
C118 C123 H123 117.9 . . ?
C19 C20 C22 121.4(9) . . ?
C19 C20 C137 118.8(9) . . ?
C22 C20 C137 119.6(9) . . ?
C30 C145 C146 114.1(9) . . ?
C30 C145 C148 108.3(9) . . ?
C146 C145 C148 109.7(9) . . ?
C30 C145 C147 107.7(8) . . ?
C146 C145 C147 104.6(9) . . ?
C148 C145 C147 112.7(9) . . ?
C133 C136 H13A 109.5 . . ?
C133 C136 H13B 109.5 . . ?
H13A C136 H13B 109.5 . . ?
C133 C136 H13C 109.5 . . ?
H13A C136 H13C 109.5 . . ?
H13B C136 H13C 109.5 . . ?
C69 C73 C71 125.9(9) . . ?
C69 C73 C76 116.5(10) . . ?
C71 C73 C76 117.5(10) . . ?
C17 C21 C13 122.9(10) . . ?
C17 C21 H21 118.6 . . ?
C13 C21 H21 118.6 . . ?
C114 C124 C125 121.3(9) . . ?
C114 C124 H124 119.4 . . ?
C125 C124 H124 119.4 . . ?
C62 C57 C56 119.7(10) . . ?
C62 C57 C59 122.7(11) . . ?
C56 C57 C59 117.6(11) . . ?
C77 C74 C72 118.6(9) . . ?
C77 C74 C153 118.6(10) . . ?
C72 C74 C153 122.7(9) . . ?
C136 C133 C134 111.3(8) . . ?
C136 C133 C135 110.0(9) . . ?
C134 C133 C135 108.0(8) . . ?
C136 C133 C12 109.0(8) . . ?
C134 C133 C12 110.4(8) . . ?
C135 C133 C12 108.1(7) . . ?
C91 C94 C89 118.8(9) . . ?
C91 C94 H94 120.6 . . ?
C89 C94 H94 120.6 . . ?
C79 C75 C76 121.4(10) . . ?
C79 C75 H75 119.3 . . ?
C76 C75 H75 119.3 . . ?
C59 C58 C60 124.3(11) . . ?
C59 C58 H58 117.9 . . ?
C60 C58 H58 117.9 . . ?
C58 C59 C57 122.9(11) . . ?
C58 C59 H59 118.6 . . ?
C57 C59 H59 118.6 . . ?
C123 C125 C124 115.9(10) . . ?
C123 C125 C165 124.1(10) . . ?
C124 C125 C165 120.0(10) . . ?
C75 C76 C82 123.3(10) . . ?
C75 C76 C73 117.2(10) . . ?
C82 C76 C73 119.3(11) . . ?
C133 C134 H13D 109.5 . . ?
C133 C134 H13E 109.5 . . ?
H13D C134 H13E 109.5 . . ?
C133 C134 H13F 109.5 . . ?
H13D C134 H13F 109.5 . . ?
H13E C134 H13F 109.5 . . ?
C107 C103 C98 125.2(11) . . ?
C107 C103 C110 119.8(12) . . ?
C98 C103 C110 115.0(11) . . ?
C74 C77 C78 119.6(9) . . ?
C74 C77 H77 120.2 . . ?
C78 C77 H77 120.2 . . ?
C65 C60 C54 117.7(11) . . ?
C65 C60 C58 125.7(10) . . ?
C54 C60 C58 116.5(11) . . ?
C170 C169 C120 111.0(8) . . ?
C170 C169 C172 111.2(10) . . ?
C120 C169 C172 113.7(8) . . ?
C170 C169 C171 111.6(9) . . ?
C120 C169 C171 107.4(8) . . ?
C172 C169 C171 101.4(8) . . ?
C35 C28 C29 120.3(10) . . ?
C35 C28 C26 117.5(11) . . ?
C29 C28 C26 121.5(9) . . ?
C32 C29 C28 120.2(9) . . ?
C32 C29 C27 121.7(9) . . ?
C28 C29 C27 118.0(8) . . ?
C120 C126 C115 122.8(10) . . ?
C120 C126 H126 118.6 . . ?
C115 C126 H126 118.6 . . ?
C53 C61 C66 119.6(10) . . ?
C53 C61 H61 120.2 . . ?
C66 C61 H61 120.2 . . ?
C101 C104 C107 114.3(11) . . ?
C101 C104 C173 119.4(12) . . ?
C107 C104 C173 126.3(12) . . ?
C25 C30 C33 117.3(9) . . ?
C25 C30 C145 126.6(10) . . ?
C33 C30 C145 116.0(10) . . ?
C57 C62 C64 120.9(11) . . ?
C57 C62 H62 119.6 . . ?
C64 C62 H62 119.6 . . ?
C55 C63 C64 121.9(10) . . ?
C55 C63 H63 119.1 . . ?
C64 C63 H63 119.1 . . ?
C71 C78 C80 120.6(11) . . ?
C71 C78 C77 121.5(10) . . ?
C80 C78 C77 117.8(11) . . ?
C20 C22 C13 118.2(9) . . ?
C20 C22 H22 120.9 . . ?
C13 C22 H22 120.9 . . ?
C47 C49 C48 122.9(9) . . ?
C47 C49 H49 118.6 . . ?
C48 C49 H49 118.6 . . ?
C75 C79 C81 119.5(11) . . ?
C75 C79 C149 122.3(12) . . ?
C81 C79 C149 118.1(13) . . ?
C82 C80 C78 120.7(10) . . ?
C82 C80 H80 119.7 . . ?
C78 C80 H80 119.7 . . ?
C102 C105 C110 128.6(11) . . ?
C102 C105 H105 115.7 . . ?
C110 C105 H105 115.7 . . ?
C69 C81 C79 120.1(10) . . ?
C69 C81 H81 120.0 . . ?
C79 C81 H81 120.0 . . ?
C63 C64 C62 118.4(11) . . ?
C63 C64 C161 124.0(14) . . ?
C62 C64 C161 117.6(15) . . ?
C63 C64 C16A 119.5(13) . . ?
C62 C64 C16A 122.1(14) . . ?
C161 C64 C16A 4.7(14) . . ?
C99 C106 C109 113.8(10) . . ?
C99 C106 H106 123.1 . . ?
C109 C106 H106 123.1 . . ?
C33 C31 C26 120.5(9) . . ?
C33 C31 C38 119.7(10) . . ?
C26 C31 C38 119.8(10) . . ?
C29 C32 C34 123.2(9) . . ?
C29 C32 H32 118.4 . . ?
C34 C32 H32 118.4 . . ?
C103 C107 C104 121.2(11) . . ?
C103 C107 H107 119.4 . . ?
C104 C107 H107 119.4 . . ?
C109 C108 C102 134.8(13) . . ?
C109 C108 H108 112.6 . . ?
C102 C108 H108 112.6 . . ?
C108 C109 C106 118.1(13) . . ?
C108 C109 C177 130.7(13) . . ?
C106 C109 C177 111.2(12) . . ?
C47 C50 C46 122.6(10) . . ?
C47 C50 H50 118.7 . . ?
C46 C50 H50 118.7 . . ?
C154 C153 C74 112.3(10) . . ?
C154 C153 C155 106.1(10) . . ?
C74 C153 C155 113.6(10) . . ?
C154 C153 C156 104.8(10) . . ?
C74 C153 C156 111.9(10) . . ?
C155 C153 C156 107.6(9) . . ?
C137 C139 H13G 113.2 . . ?
C137 C139 H13H 104.1 . . ?
H13G C139 H13H 109.5 . . ?
C137 C139 H13I 110.9 . . ?
H13G C139 H13I 109.5 . . ?
H13H C139 H13I 109.5 . . ?
C105 C110 C103 118.0(11) . . ?
C105 C110 H110 121.0 . . ?
C103 C110 H110 121.0 . . ?
C30 C33 C31 120.7(10) . . ?
C30 C33 H33 119.7 . . ?
C31 C33 H33 119.7 . . ?
C60 C65 C66 125.8(11) . . ?
C60 C65 H65 117.1 . . ?
C66 C65 H65 117.1 . . ?
C76 C82 C80 119.4(10) . . ?
C76 C82 H82 120.3 . . ?
C80 C82 H82 120.3 . . ?
C166 C165 C168 108.5(11) . . ?
C166 C165 C125 111.6(11) . . ?
C168 C165 C125 113.8(10) . . ?
C166 C165 C167 109.4(12) . . ?
C168 C165 C167 107.9(10) . . ?
C125 C165 C167 105.5(10) . . ?
C36 C34 C32 114.8(10) . . ?
C36 C34 C141 125.0(10) . . ?
C32 C34 C141 120.2(11) . . ?
C65 C66 C61 114.8(10) . . ?
C65 C66 C157 125.5(11) . . ?
C61 C66 C157 119.4(11) . . ?
C28 C35 C36 120.6(10) . . ?
C28 C35 C37 120.0(11) . . ?
C36 C35 C37 118.6(10) . . ?
Cl4 C182 Cl6 109.0(6) . . ?
Cl4 C182 Cl5 106.3(6) . . ?
Cl6 C182 Cl5 104.1(6) . . ?
Cl4 C182 H182 112.3 . . ?
Cl6 C182 H182 112.3 . . ?
Cl5 C182 H182 112.3 . . ?
C145 C148 H14A 110.1 . . ?
C145 C148 H14B 107.4 . . ?
H14A C148 H14B 109.5 . . ?
C145 C148 H14C 110.9 . . ?
H14A C148 H14C 109.5 . . ?
H14B C148 H14C 109.5 . . ?
C180 C177 C178 113.2(11) . . ?
C180 C177 C179 107.4(11) . . ?
C178 C177 C179 106.9(11) . . ?
C180 C177 C109 108.6(12) . . ?
C178 C177 C109 109.0(11) . . ?
C179 C177 C109 111.8(11) . . ?
C137 C140 H14D 109.5 . . ?
C137 C140 H14E 109.5 . . ?
H14D C140 H14E 109.5 . . ?
C137 C140 H14F 109.5 . . ?
H14D C140 H14F 109.5 . . ?
H14E C140 H14F 109.5 . . ?
C169 C172 H17A 109.5 . . ?
C169 C172 H17B 109.5 . . ?
H17A C172 H17B 109.5 . . ?
C169 C172 H17C 109.5 . . ?
H17A C172 H17C 109.5 . . ?
H17B C172 H17C 109.5 . . ?
C142 C141 C34 115.1(10) . . ?
C142 C141 C144 110.8(11) . . ?
C34 C141 C144 105.2(10) . . ?
C142 C141 C143 108.7(11) . . ?
C34 C141 C143 106.8(9) . . ?
C144 C141 C143 110.1(9) . . ?
C150 C149 C79 120.0(13) . . ?
C150 C149 C151 108.5(12) . . ?
C79 C149 C151 111.0(12) . . ?
C150 C149 C152 111.7(14) . . ?
C79 C149 C152 104.6(12) . . ?
C151 C149 C152 99.1(12) . . ?
C145 C147 H14G 109.5 . . ?
C145 C147 H14H 109.5 . . ?
H14G C147 H14H 109.5 . . ?
C145 C147 H14I 109.5 . . ?
H14G C147 H14I 109.5 . . ?
H14H C147 H14I 109.5 . . ?
C153 C155 H15A 109.5 . . ?
C153 C155 H15B 109.5 . . ?
H15A C155 H15B 109.5 . . ?
C153 C155 H15C 109.5 . . ?
H15A C155 H15C 109.5 . . ?
H15B C155 H15C 109.5 . . ?
C153 C155 H1AA 109.5 . . ?
H15A C155 H1AA 141.1 . . ?
H15B C155 H1AA 56.3 . . ?
H15C C155 H1AA 56.3 . . ?
C153 C155 H15X 109.5 . . ?
H15A C155 H15X 56.3 . . ?
H15B C155 H15X 141.1 . . ?
H15C C155 H15X 56.3 . . ?
H1AA C155 H15X 109.5 . . ?
C153 C155 H15Y 109.5 . . ?
H15A C155 H15Y 56.3 . . ?
H15B C155 H15Y 56.3 . . ?
H15C C155 H15Y 141.1 . . ?
H1AA C155 H15Y 109.5 . . ?
H15X C155 H15Y 109.5 . . ?
C34 C36 C35 120.8(10) . . ?
C34 C36 H36 119.6 . . ?
C35 C36 H36 119.6 . . ?
C133 C135 H13J 107.5 . . ?
C133 C135 H13K 108.6 . . ?
H13J C135 H13K 109.5 . . ?
C133 C135 H13L 112.2 . . ?
H13J C135 H13L 109.5 . . ?
H13K C135 H13L 109.5 . . ?
C137 C138 H13M 109.5 . . ?
C137 C138 H13N 109.5 . . ?
H13M C138 H13N 109.5 . . ?
C137 C138 H13O 109.5 . . ?
H13M C138 H13O 109.5 . . ?
H13N C138 H13O 109.5 . . ?
C153 C154 H15D 109.5 . . ?
C153 C154 H15E 109.5 . . ?
H15D C154 H15E 109.5 . . ?
C153 C154 H15F 109.5 . . ?
H15D C154 H15F 109.5 . . ?
H15E C154 H15F 109.5 . . ?
C159 C157 C158 117.6(13) . . ?
C159 C157 C66 114.2(11) . . ?
C158 C157 C66 107.2(10) . . ?
C159 C157 C160 106.1(11) . . ?
C158 C157 C160 108.3(11) . . ?
C66 C157 C160 102.1(10) . . ?
C169 C170 H17D 109.5 . . ?
C169 C170 H17E 109.5 . . ?
H17D C170 H17E 109.5 . . ?
C169 C170 H17F 109.5 . . ?
H17D C170 H17F 109.5 . . ?
H17E C170 H17F 109.5 . . ?
C169 C171 H17G 109.5 . . ?
C169 C171 H17H 109.5 . . ?
H17G C171 H17H 109.5 . . ?
C169 C171 H17I 109.5 . . ?
H17G C171 H17I 109.5 . . ?
H17H C171 H17I 109.5 . . ?
C38 C37 C35 122.1(11) . . ?
C38 C37 H37 119.0 . . ?
C35 C37 H37 119.0 . . ?
C37 C38 C31 117.0(11) . . ?
C37 C38 H38 121.5 . . ?
C31 C38 H38 121.5 . . ?
C157 C160 H16A 109.5 . . ?
C157 C160 H16B 109.5 . . ?
H16A C160 H16B 109.5 . . ?
C157 C160 H16C 109.5 . . ?
H16A C160 H16C 109.5 . . ?
H16B C160 H16C 109.5 . . ?
C157 C160 H16W 109.5 . . ?
H16A C160 H16W 141.1 . . ?
H16B C160 H16W 56.3 . . ?
H16C C160 H16W 56.3 . . ?
C157 C160 H16X 109.5 . . ?
H16A C160 H16X 56.3 . . ?
H16B C160 H16X 141.1 . . ?
H16C C160 H16X 56.3 . . ?
H16W C160 H16X 109.5 . . ?
C157 C160 H16Y 109.5 . . ?
H16A C160 H16Y 56.3 . . ?
H16B C160 H16Y 56.3 . . ?
H16C C160 H16Y 141.1 . . ?
H16W C160 H16Y 109.5 . . ?
H16X C160 H16Y 109.5 . . ?
C145 C146 H14J 109.5 . . ?
C145 C146 H14K 109.5 . . ?
H14J C146 H14K 109.5 . . ?
C145 C146 H14L 109.5 . . ?
H14J C146 H14L 109.5 . . ?
H14K C146 H14L 109.5 . . ?
C141 C144 H14M 109.5 . . ?
C141 C144 H14N 109.5 . . ?
H14M C144 H14N 109.5 . . ?
C141 C144 H14O 109.5 . . ?
H14M C144 H14O 109.5 . . ?
H14N C144 H14O 109.5 . . ?
C165 C168 H16D 109.5 . . ?
C165 C168 H16E 109.5 . . ?
H16D C168 H16E 109.5 . . ?
C165 C168 H16F 109.5 . . ?
H16D C168 H16F 109.5 . . ?
H16E C168 H16F 109.5 . . ?
C165 C167 H16G 109.5 . . ?
C165 C167 H16H 109.5 . . ?
H16G C167 H16H 109.5 . . ?
C165 C167 H16I 109.5 . . ?
H16G C167 H16I 109.5 . . ?
H16H C167 H16I 109.5 . . ?
C153 C156 H15G 109.5 . . ?
C153 C156 H15H 109.5 . . ?
H15G C156 H15H 109.5 . . ?
C153 C156 H15I 109.5 . . ?
H15G C156 H15I 109.5 . . ?
H15H C156 H15I 109.5 . . ?
C149 C150 H15J 103.6 . . ?
C149 C150 H15K 116.2 . . ?
H15J C150 H15K 109.5 . . ?
C149 C150 H15L 108.3 . . ?
H15J C150 H15L 109.5 . . ?
H15K C150 H15L 109.5 . . ?
C165 C166 H16J 109.5 . . ?
C165 C166 H16K 109.5 . . ?
H16J C166 H16K 109.5 . . ?
C165 C166 H16L 109.5 . . ?
H16J C166 H16L 109.5 . . ?
H16K C166 H16L 109.5 . . ?
C141 C142 H14P 109.5 . . ?
C141 C142 H14Q 109.5 . . ?
H14P C142 H14Q 109.5 . . ?
C141 C142 H14R 109.5 . . ?
H14P C142 H14R 109.5 . . ?
H14Q C142 H14R 109.5 . . ?
C141 C143 H14Z 109.5 . . ?
C141 C143 H14S 109.5 . . ?
H14Z C143 H14S 109.5 . . ?
C141 C143 H14T 109.5 . . ?
H14Z C143 H14T 109.5 . . ?
H14S C143 H14T 109.5 . . ?
C149 C151 H15M 109.5 . . ?
C149 C151 H15N 109.5 . . ?
H15M C151 H15N 109.5 . . ?
C149 C151 H15Z 109.5 . . ?
H15M C151 H15Z 109.5 . . ?
H15N C151 H15Z 109.5 . . ?
C157 C158 H15O 109.5 . . ?
C157 C158 H15P 109.5 . . ?
H15O C158 H15P 109.5 . . ?
C157 C158 H15Q 109.5 . . ?
H15O C158 H15Q 109.5 . . ?
H15P C158 H15Q 109.5 . . ?
C149 C152 H15R 109.5 . . ?
C149 C152 H15S 109.5 . . ?
H15R C152 H15S 109.5 . . ?
C149 C152 H15T 109.5 . . ?
H15R C152 H15T 109.5 . . ?
H15S C152 H15T 109.5 . . ?
C157 C159 H15U 111.7 . . ?
C157 C159 H15V 108.0 . . ?
H15U C159 H15V 109.5 . . ?
C157 C159 H15W 108.7 . . ?
H15U C159 H15W 109.5 . . ?
H15V C159 H15W 109.5 . . ?
C175 C173 C176 112.1(12) . . ?
C175 C173 C174 104.2(12) . . ?
C176 C173 C174 104.6(11) . . ?
C175 C173 C104 109.0(12) . . ?
C176 C173 C104 112.7(13) . . ?
C174 C173 C104 113.9(12) . . ?
C161 C164 H16M 106.6 . . ?
C161 C164 H16N 108.0 . . ?
H16M C164 H16N 109.5 . . ?
C161 C164 H16O 113.7 . . ?
H16M C164 H16O 109.5 . . ?
H16N C164 H16O 109.5 . . ?
C161 C163 H16P 109.5 . . ?
C161 C163 H16Q 109.5 . . ?
H16P C163 H16Q 109.5 . . ?
C161 C163 H16R 109.5 . . ?
H16P C163 H16R 109.5 . . ?
H16Q C163 H16R 109.5 . . ?
C161 C162 H16S 106.6 . . ?
C161 C162 H16T 108.9 . . ?
H16S C162 H16T 109.5 . . ?
C161 C162 H16U 112.8 . . ?
H16S C162 H16U 109.5 . . ?
H16T C162 H16U 109.5 . . ?
C173 C174 H17J 109.5 . . ?
C173 C174 H17K 109.5 . . ?
H17J C174 H17K 109.5 . . ?
C173 C174 H17L 109.5 . . ?
H17J C174 H17L 109.5 . . ?
H17K C174 H17L 109.5 . . ?
C173 C175 H17M 109.5 . . ?
C173 C175 H17N 109.5 . . ?
H17M C175 H17N 109.5 . . ?
C173 C175 H17O 109.5 . . ?
H17M C175 H17O 109.5 . . ?
H17N C175 H17O 109.5 . . ?
C173 C176 H17P 109.5 . . ?
C173 C176 H17Q 109.5 . . ?
H17P C176 H17Q 109.5 . . ?
C173 C176 H17R 109.5 . . ?
H17P C176 H17R 109.5 . . ?
H17Q C176 H17R 109.5 . . ?
C177 C179 H17S 109.5 . . ?
C177 C179 H4ZZ 109.5 . . ?
H17S C179 H4ZZ 109.5 . . ?
C177 C179 H17U 109.5 . . ?
H17S C179 H17U 109.5 . . ?
H4ZZ C179 H17U 109.5 . . ?
C177 C180 H18A 109.5 . . ?
C177 C180 H18B 109.5 . . ?
H18A C180 H18B 109.5 . . ?
C177 C180 H18C 109.5 . . ?
H18A C180 H18C 109.5 . . ?
H18B C180 H18C 109.5 . . ?
C177 C178 H17V 109.5 . . ?
C177 C178 H17W 109.5 . . ?
H17V C178 H17W 109.5 . . ?
C177 C178 H2ZZ 109.5 . . ?
H17V C178 H2ZZ 109.5 . . ?
H17W C178 H2ZZ 109.5 . . ?
C64 C161 C163 114.3(19) . . ?
C64 C161 C162 105.1(15) . . ?
C163 C161 C162 106.3(15) . . ?
C64 C161 C164 118.6(18) . . ?
C163 C161 C164 103(2) . . ?
C162 C161 C164 109.3(15) . . ?
C16A C17A H16M 89.5 . . ?
C16A C17A H16N 83.2 . . ?
H16M C17A H16N 73.5 . . ?
C16A C17A H1ZZ 109.5 . . ?
H16M C17A H1ZZ 42.2 . . ?
H16N C17A H1ZZ 43.7 . . ?
C16A C17A H5ZZ 109.5 . . ?
H16M C17A H5ZZ 82.7 . . ?
H16N C17A H5ZZ 153.0 . . ?
H1ZZ C17A H5ZZ 109.5 . . ?
C16A C17A H3ZZ 109.5 . . ?
H16M C17A H3ZZ 151.2 . . ?
H16N C17A H3ZZ 87.2 . . ?
H1ZZ C17A H3ZZ 109.5 . . ?
H5ZZ C17A H3ZZ 109.5 . . ?
C16A C18A H18D 109.5 . . ?
C16A C18A H18E 109.5 . . ?
H18D C18A H18E 109.5 . . ?
C16A C18A H18F 109.5 . . ?
H18D C18A H18F 109.5 . . ?
H18E C18A H18F 109.5 . . ?
C17A C16A C18A 108.3(16) . . ?
C17A C16A C19A 107.8(16) . . ?
C18A C16A C19A 110.2(16) . . ?
C17A C16A C64 103.3(18) . . ?
C18A C16A C64 110(2) . . ?
C19A C16A C64 116.4(19) . . ?
C16A C19A H16O 103.8 . . ?
C16A C19A H16S 88.1 . . ?
H16O C19A H16S 162.2 . . ?
C16A C19A H19A 109.5 . . ?
H16O C19A H19A 84.1 . . ?
H16S C19A H19A 104.6 . . ?
C16A C19A H19B 109.5 . . ?
H16O C19A H19B 136.4 . . ?
H16S C19A H19B 26.1 . . ?
H19A C19A H19B 109.5 . . ?
C16A C19A H19C 109.5 . . ?
H16O C19A H19C 30.6 . . ?
H16S C19A H19C 132.8 . . ?
H19A C19A H19C 109.5 . . ?
H19B C19A H19C 109.5 . . ?

loop_
_geom_bond_atom_site_label_1
_geom_bond_atom_site_label_2
_geom_bond_distance
_geom_bond_site_symmetry_2
_geom_bond_publ_flag
Cl6 C182 1.773(11) . ?
Cl5 C182 1.867(11) . ?
Cl4 C182 1.691(11) . ?
N2 C7 1.418(9) . ?
N2 C39 1.434(10) . ?
N2 C27 1.451(10) . ?
N4 C83 1.403(9) . ?
N4 C51 1.451(10) . ?
N4 C67 1.453(9) . ?
N5 C90 1.407(9) . ?
N5 C113 1.442(9) . ?
N5 C95 1.447(9) . ?
N1 C23 1.370(9) . ?
N1 C8 1.409(9) . ?
N1 C2 1.443(9) . ?
N6 C96 1.426(9) . ?
N6 C127 1.439(9) . ?
N6 C116 1.451(9) . ?
N3 C70 1.412(9) . ?
N3 C52 1.413(9) . ?
N3 C45 1.436(9) . ?
C83 C85 1.340(10) . ?
C83 C88 1.427(10) . ?
C7 C8 1.393(10) . ?
C7 C9 1.443(10) . ?
C8 C15 1.451(10) . ?
C95 C96 1.305(10) . ?
C95 C99 1.448(11) . ?
C127 C131 1.340(10) . ?
C127 C128 1.428(10) . ?
C84 C87 1.374(11) . ?
C84 C86 1.441(10) . ?
C84 C89 1.456(11) . ?
C67 C70 1.355(10) . ?
C67 C68 1.429(11) . ?
C23 C27 1.379(10) . ?
C23 C24 1.447(11) . ?
C111 C112 1.355(10) . ?
C111 C114 1.404(10) . ?
C111 C118 1.433(12) . ?
C96 C97 1.460(11) . ?
C9 C14 1.374(10) . ?
C9 C18 1.411(10) . ?
C51 C52 1.351(11) . ?
C51 C53 1.536(11) . ?
C39 C44 1.322(11) . ?
C39 C41 1.396(11) . ?
C1 C3 1.343(10) . ?
C1 C6 1.343(10) . ?
C1 C129 1.547(10) 3_666 ?
C89 C93 1.284(11) . ?
C89 C94 1.455(11) . ?
C112 C115 1.419(11) . ?
C112 C117 1.432(11) . ?
C10 C14 1.377(10) . ?
C10 C17 1.433(11) . ?
C10 C16 1.455(11) . ?
C85 C86 1.410(10) . ?
C85 H85 0.9500 . ?
C24 C25 1.393(11) . ?
C24 C26 1.402(11) . ?
C11 C13 1.332(10) . ?
C11 C15 1.418(10) . ?
C11 C14 1.459(10) . ?
C2 C4 1.355(10) . ?
C2 C5 1.362(10) . ?
C97 C101 1.393(11) . ?
C97 C98 1.478(11) . ?
C12 C16 1.344(10) . ?
C12 C18 1.455(10) . ?
C12 C133 1.621(12) . ?
C86 H86 0.9500 . ?
C3 C5 1.405(10) . ?
C3 H3 0.9500 . ?
C90 C91 1.359(10) . ?
C90 C92 1.472(11) . ?
C13 C21 1.419(11) . ?
C13 C22 1.499(11) . ?
C4 C6 1.437(9) . ?
C4 H4 0.9500 . ?
C45 C46 1.353(11) . ?
C45 C48 1.405(10) . ?
C128 C132 1.431(10) . ?
C128 H128 0.9500 . ?
C113 C116 1.322(10) . ?
C113 C114 1.442(10) . ?
C5 H5 0.9500 . ?
C15 C19 1.446(10) . ?
C114 C124 1.348(10) . ?
C115 C126 1.380(11) . ?
C115 C121 1.500(12) . ?
C116 C117 1.494(11) . ?
C52 C55 1.425(11) . ?
C117 C119 1.395(10) . ?
C68 C72 1.340(10) . ?
C68 C71 1.477(11) . ?
C69 C81 1.276(10) . ?
C69 C73 1.350(11) . ?
C69 C70 1.508(11) . ?
C53 C54 1.328(11) . ?
C53 C61 1.345(11) . ?
C40 C42 1.325(11) . ?
C40 C41 1.328(10) . ?
C40 H40 0.9500 . ?
C16 H16 0.9500 . ?
C54 C60 1.445(10) . ?
C54 C56 1.482(12) . ?
C55 C63 1.357(11) . ?
C55 C56 1.460(11) . ?
C129 C130 1.342(10) . ?
C129 C132 1.380(10) . ?
C129 C1 1.547(10) 3_666 ?
C41 H41 0.9500 . ?
C71 C78 1.351(12) . ?
C71 C73 1.421(12) . ?
C25 C30 1.313(11) . ?
C25 H25 0.9500 . ?
C118 C123 1.363(12) . ?
C118 C122 1.505(11) . ?
C130 C131 1.430(10) . ?
C130 H130 0.9500 . ?
C6 H6 0.9500 . ?
C131 H131 0.9500 . ?
C26 C31 1.404(11) . ?
C26 C28 1.433(12) . ?
C119 C120 1.457(11) . ?
C119 H119 0.9500 . ?
C42 C43 1.368(12) . ?
C42 C47 1.499(10) . ?
C43 C44 1.366(11) . ?
C43 H43 0.9500 . ?
C56 C57 1.370(12) . ?
C91 C94 1.386(11) . ?
C91 H91 0.9500 . ?
C17 C21 1.325(11) . ?
C17 H6ZZ 0.9500 . ?
C120 C126 1.321(11) . ?
C120 C169 1.574(12) . ?
C121 C122 1.295(11) . ?
C121 H121 0.9500 . ?
C98 C100 1.347(12) . ?
C98 C103 1.429(13) . ?
C92 C93 1.378(11) . ?
C92 H92 0.9500 . ?
C18 H18 0.9500 . ?
C99 C100 1.405(12) . ?
C99 C106 1.474(12) . ?
C132 H132 0.9500 . ?
C87 C88 1.348(10) . ?
C87 H87 0.9500 . ?
C137 C138 1.402(12) . ?
C137 C140 1.548(12) . ?
C137 C20 1.561(12) . ?
C137 C139 1.585(11) . ?
C46 C50 1.447(12) . ?
C46 H46 0.9500 . ?
C100 C102 1.539(11) . ?
C27 C29 1.458(11) . ?
C101 C104 1.417(13) . ?
C101 H101 0.9500 . ?
C102 C108 1.296(13) . ?
C102 C105 1.361(13) . ?
C44 H44 0.9500 . ?
C72 C74 1.410(11) . ?
C72 H72 0.9500 . ?
C19 C20 1.323(10) . ?
C19 H19 0.9500 . ?
C47 C49 1.323(11) . ?
C47 C50 1.359(11) . ?
C122 H122 0.9500 . ?
C88 H88 0.9500 . ?
C93 H93 0.9500 . ?
C48 C49 1.457(11) . ?
C48 H48 0.9500 . ?
C123 C125 1.358(12) . ?
C123 H123 0.9500 . ?
C20 C22 1.401(11) . ?
C145 C30 1.511(12) . ?
C145 C146 1.555(13) . ?
C145 C148 1.589(13) . ?
C145 C147 1.696(14) . ?
C136 C133 1.463(11) . ?
C136 H13A 0.9800 . ?
C136 H13B 0.9800 . ?
C136 H13C 0.9800 . ?
C73 C76 1.523(12) . ?
C21 H21 0.9500 . ?
C124 C125 1.431(11) . ?
C124 H124 0.9500 . ?
C57 C62 1.360(13) . ?
C57 C59 1.428(11) . ?
C74 C77 1.406(11) . ?
C74 C153 1.541(13) . ?
C133 C134 1.537(11) . ?
C133 C135 1.538(11) . ?
C94 H94 0.9500 . ?
C75 C79 1.343(13) . ?
C75 C76 1.380(12) . ?
C75 H75 0.9500 . ?
C58 C59 1.265(12) . ?
C58 C60 1.450(12) . ?
C58 H58 0.9500 . ?
C59 H59 0.9500 . ?
C125 C165 1.555(14) . ?
C76 C82 1.393(12) . ?
C134 H13D 0.9800 . ?
C134 H13E 0.9800 . ?
C134 H13F 0.9800 . ?
C103 C107 1.335(13) . ?
C103 C110 1.469(11) . ?
C77 C78 1.462(12) . ?
C77 H77 0.9500 . ?
C60 C65 1.333(12) . ?
C169 C170 1.446(12) . ?
C169 C172 1.604(12) . ?
C169 C171 1.618(13) . ?
C28 C35 1.361(12) . ?
C28 C29 1.375(11) . ?
C29 C32 1.346(11) . ?
C126 H126 0.9500 . ?
C61 C66 1.488(12) . ?
C61 H61 0.9500 . ?
C104 C107 1.473(14) . ?
C104 C173 1.564(16) . ?
C30 C33 1.386(12) . ?
C62 C64 1.443(14) . ?
C62 H62 0.9500 . ?
C63 C64 1.384(13) . ?
C63 H63 0.9500 . ?
C78 C80 1.441(13) . ?
C22 H22 0.9500 . ?
C49 H49 0.9500 . ?
C79 C81 1.456(13) . ?
C79 C149 1.510(15) . ?
C80 C82 1.434(13) . ?
C80 H80 0.9500 . ?
C105 C110 1.399(13) . ?
C105 H105 0.9500 . ?
C81 H81 0.9500 . ?
C64 C161 1.487(17) . ?
C64 C16A 1.55(3) . ?
C106 C109 1.481(14) . ?
C106 H106 0.9500 . ?
C31 C33 1.390(12) . ?
C31 C38 1.448(13) . ?
C32 C34 1.455(12) . ?
C32 H32 0.9500 . ?
C107 H107 0.9500 . ?
C108 C109 1.286(14) . ?
C108 H108 0.9500 . ?
C109 C177 1.643(17) . ?
C50 H50 0.9500 . ?
C153 C154 1.464(13) . ?
C153 C155 1.561(13) . ?
C153 C156 1.574(14) . ?
C139 H13G 0.9800 . ?
C139 H13H 0.9800 . ?
C139 H13I 0.9800 . ?
C110 H110 0.9500 . ?
C33 H33 0.9500 . ?
C65 C66 1.351(12) . ?
C65 H65 0.9500 . ?
C82 H82 0.9500 . ?
C165 C166 1.420(14) . ?
C165 C168 1.512(12) . ?
C165 C167 1.589(15) . ?
C34 C36 1.396(13) . ?
C34 C141 1.517(13) . ?
C66 C157 1.562(14) . ?
C35 C36 1.424(12) . ?
C35 C37 1.451(13) . ?
C182 H182 1.0000 . ?
C148 H14A 0.9800 . ?
C148 H14B 0.9800 . ?
C148 H14C 0.9800 . ?
C177 C180 1.441(12) . ?
C177 C178 1.503(12) . ?
C177 C179 1.543(13) . ?
C140 H14D 0.9800 . ?
C140 H14E 0.9800 . ?
C140 H14F 0.9800 . ?
C172 H17A 0.9800 . ?
C172 H17B 0.9800 . ?
C172 H17C 0.9800 . ?
C141 C142 1.501(11) . ?
C141 C144 1.524(14) . ?
C141 C143 1.668(14) . ?
C149 C150 1.501(17) . ?
C149 C151 1.539(12) . ?
C149 C152 1.588(17) . ?
C147 H14G 0.9800 . ?
C147 H14H 0.9800 . ?
C147 H14I 0.9800 . ?
C155 H15A 0.9800 . ?
C155 H15B 0.9800 . ?
C155 H15C 0.9800 . ?
C155 H1AA 0.9800 . ?
C155 H15X 0.9800 . ?
C155 H15Y 0.9800 . ?
C36 H36 0.9500 . ?
C135 H13J 0.9800 . ?
C135 H13K 0.9800 . ?
C135 H13L 0.9800 . ?
C138 H13M 0.9800 . ?
C138 H13N 0.9800 . ?
C138 H13O 0.9800 . ?
C154 H15D 0.9800 . ?
C154 H15E 0.9800 . ?
C154 H15F 0.9800 . ?
C157 C159 1.452(15) . ?
C157 C158 1.496(12) . ?
C157 C160 1.591(15) . ?
C170 H17D 0.9800 . ?
C170 H17E 0.9800 . ?
C170 H17F 0.9800 . ?
C171 H17G 0.9800 . ?
C171 H17H 0.9800 . ?
C171 H17I 0.9800 . ?
C37 C38 1.365(13) . ?
C37 H37 0.9500 . ?
C38 H38 0.9500 . ?
C160 H16A 0.9800 . ?
C160 H16B 0.9800 . ?
C160 H16C 0.9800 . ?
C160 H16W 0.9800 . ?
C160 H16X 0.9800 . ?
C160 H16Y 0.9800 . ?
C146 H14J 0.9800 . ?
C146 H14K 0.9800 . ?
C146 H14L 0.9800 . ?
C144 H14M 0.9800 . ?
C144 H14N 0.9800 . ?
C144 H14O 0.9800 . ?
C168 H16D 0.9800 . ?
C168 H16E 0.9800 . ?
C168 H16F 0.9800 . ?
C167 H16G 0.9800 . ?
C167 H16H 0.9800 . ?
C167 H16I 0.9800 . ?
C156 H15G 0.9800 . ?
C156 H15H 0.9800 . ?
C156 H15I 0.9800 . ?
C150 H15J 0.9800 . ?
C150 H15K 0.9800 . ?
C150 H15L 0.9800 . ?
C166 H16J 0.9800 . ?
C166 H16K 0.9800 . ?
C166 H16L 0.9800 . ?
C142 H14P 0.9800 . ?
C142 H14Q 0.9800 . ?
C142 H14R 0.9800 . ?
C143 H14Z 0.9800 . ?
C143 H14S 0.9800 . ?
C143 H14T 0.9800 . ?
C151 H15M 0.9800 . ?
C151 H15N 0.9800 . ?
C151 H15Z 0.9800 . ?
C158 H15O 0.9800 . ?
C158 H15P 0.9800 . ?
C158 H15Q 0.9800 . ?
C152 H15R 0.9800 . ?
C152 H15S 0.9800 . ?
C152 H15T 0.9800 . ?
C159 H15U 0.9800 . ?
C159 H15V 0.9800 . ?
C159 H15W 0.9800 . ?
C173 C175 1.464(13) . ?
C173 C176 1.488(13) . ?
C173 C174 1.546(13) . ?
C164 C161 1.526(17) . ?
C164 H16M 0.9800 . ?
C164 H16N 0.9800 . ?
C164 H16O 0.9800 . ?
C163 C161 1.520(17) . ?
C163 H16P 0.9800 . ?
C163 H16Q 0.9800 . ?
C163 H16R 0.9800 . ?
C162 C161 1.526(17) . ?
C162 H16S 0.9800 . ?
C162 H16T 0.9800 . ?
C162 H16U 0.9800 . ?
C174 H17J 0.9800 . ?
C174 H17K 0.9800 . ?
C174 H17L 0.9800 . ?
C175 H17M 0.9800 . ?
C175 H17N 0.9800 . ?
C175 H17O 0.9800 . ?
C176 H17P 0.9800 . ?
C176 H17Q 0.9800 . ?
C176 H17R 0.9800 . ?
C179 H17S 0.9800 . ?
C179 H4ZZ 0.9800 . ?
C179 H17U 0.9800 . ?
C180 H18A 0.9800 . ?
C180 H18B 0.9800 . ?
C180 H18C 0.9800 . ?
C178 H17V 0.9800 . ?
C178 H17W 0.9800 . ?
C178 H2ZZ 0.9800 . ?
C17A C16A 1.484(17) . ?
C17A H1ZZ 0.9800 . ?
C17A H5ZZ 0.9800 . ?
C17A H3ZZ 0.9800 . ?
C18A C16A 1.517(17) . ?
C18A H18D 0.9800 . ?
C18A H18E 0.9800 . ?
C18A H18F 0.9800 . ?
C16A C19A 1.519(17) . ?
C19A H16O 0.9790 . ?
C19A H19A 0.9800 . ?
C19A H19B 0.9800 . ?
C19A H19C 0.9800 . ?
